data_2203555
loop_
_publ_author_name
'Wong, Richard Chee Seng'
'Ooi, Mei Lee'
'Ng, Seik Weng'

_publ_section_title Di-\m-phenylmethanethiolato-\m-sulfido-bis[carbonyl(\h^5^-cyclopentadienyl)molybdenum(III)]
_journal_issue 5
_journal_name_full 'Acta Crystallographica Section E'
_journal_page_first m690
_journal_page_last m692
_journal_paper_doi 10.1107/S1600536804009948
_journal_volume 60
_journal_year 2004
_chemical_formula_iupac '[Mo2 S (C5 H5)2 (C7 H7 S)2 (C O)2]'
_chemical_formula_moiety '2C5 H5, 2C7 H7 S, 2CO, S, 2Mo'
_chemical_formula_sum 'C26 H24 Mo2 O2 S3'
_chemical_formula_weight 656.51
_chemical_name_systematic
;
Di-\m-phenylmethanethiolato-\m-sulfido-bis[carbonyl(\h^5^-
cyclopentadienyl)molybdenum(III)]
;
_space_group_IT_number 2
_symmetry_cell_setting triclinic
_symmetry_space_group_name_Hall '-P 1'
_symmetry_space_group_name_H-M 'P -1'
_atom_sites_solution_hydrogens constr
_atom_sites_solution_primary direct
_atom_sites_solution_secondary difmap
_audit_creation_method SHELXL-97
_cell_angle_alpha 74.150(10)
_cell_angle_beta 86.100(10)
_cell_angle_gamma 69.520(10)
_cell_formula_units_Z 6
_cell_length_a 11.3250(10)
_cell_length_b 16.1040(10)
_cell_length_c 22.7230(10)
_cell_measurement_reflns_used 6754
_cell_measurement_temperature 223(2)
_cell_measurement_theta_max 29.2
_cell_measurement_theta_min 2.6
_cell_volume 3732.9(5)
_computing_cell_refinement 'SAINT (Bruker, 2001)'
_computing_data_collection 'SMART (Bruker, 2001)'
_computing_data_reduction SAINT
_computing_molecular_graphics 'ORTEPII (Johnson, 1976)'
_computing_publication_material SHELXL97
_computing_structure_refinement 'SHELXL97 (Sheldrick, 1997)'
_computing_structure_solution 'SHELXS97 (Sheldrick, 1997)'
_diffrn_ambient_temperature 223(2)
_diffrn_measured_fraction_theta_full 0.99
_diffrn_measured_fraction_theta_max 0.99
_diffrn_measurement_device_type 'Bruker CCD area-detector'
_diffrn_measurement_method '\f and \w'
_diffrn_radiation_monochromator graphite
_diffrn_radiation_source 'fine-focus sealed tube'
_diffrn_radiation_type MoK\a
_diffrn_radiation_wavelength 0.71073
_diffrn_reflns_av_R_equivalents 0.041
_diffrn_reflns_av_sigmaI/netI 0.065
_diffrn_reflns_limit_h_max 14
_diffrn_reflns_limit_h_min -14
_diffrn_reflns_limit_k_max 19
_diffrn_reflns_limit_k_min -20
_diffrn_reflns_limit_l_max 29
_diffrn_reflns_limit_l_min -29
_diffrn_reflns_number 36947
_diffrn_reflns_theta_full 27.5
_diffrn_reflns_theta_max 27.50
_diffrn_reflns_theta_min 0.93
_diffrn_standards_decay_% 0
_diffrn_standards_interval_count 0
_diffrn_standards_interval_time 0
_diffrn_standards_number 0
_exptl_absorpt_coefficient_mu 1.282
_exptl_absorpt_correction_T_max 0.715
_exptl_absorpt_correction_T_min 0.680
_exptl_absorpt_correction_type multi-scan
_exptl_absorpt_process_details '(SADABS; Bruker, 2001)'
_exptl_crystal_colour Red
_exptl_crystal_density_diffrn 1.752
_exptl_crystal_density_method 'not measured'
_exptl_crystal_description Block
_exptl_crystal_F_000 1968
_exptl_crystal_size_max 0.38
_exptl_crystal_size_mid 0.30
_exptl_crystal_size_min 0.28
_refine_diff_density_max 2.42
_refine_diff_density_min -1.69
_refine_ls_extinction_method none
_refine_ls_goodness_of_fit_ref 1.067
_refine_ls_hydrogen_treatment constr
_refine_ls_matrix_type full
_refine_ls_number_parameters 766
_refine_ls_number_reflns 17028
_refine_ls_number_restraints 0
_refine_ls_restrained_S_all 1.067
_refine_ls_R_factor_all 0.0996
_refine_ls_R_factor_gt 0.0663
_refine_ls_shift/su_max 0.001
_refine_ls_shift/su_mean 0.000
_refine_ls_structure_factor_coef Fsqd
_refine_ls_weighting_details 'calc w = 1/[\s^2^(Fo^2^)+(0.0898P)^2^+20.1592P] where P = (Fo^2^+2Fc^2^)/3'
_refine_ls_weighting_scheme calc
_refine_ls_wR_factor_gt 0.1957
_refine_ls_wR_factor_ref 0.2157
_reflns_number_gt 11206
_reflns_number_total 17028
_reflns_threshold_expression I>2\s(I)
_cod_data_source_file bt6454.cif
_cod_data_source_block I
_cod_depositor_comments
;
The following automatic conversions were performed:
'_symmetry_cell_setting' value 'Triclinic' changed to 'triclinic'
according to '/home/saulius/struct/CIF-dictionaries/cif_core.dic'
dictionary named 'cif_core.dic' version 2.4.1 from
2010-06-29.

'_exptl_absorpt_correction_type' value 'Multi-scan' changed
to 'multi-scan' according to
'/home/saulius/struct/CIF-dictionaries/cif_core.dic' dictionary named
'cif_core.dic' version 2.4.1 from 2010-06-29.

Automatic conversion script
Id: cif_fix_enum 1527 2010-12-29 10:47:43Z saulius 

The following automatic conversions were performed:

'_symmetry_cell_setting' value 'Triclinic' changed to 'triclinic'
according to /home/saulius/struct/CIF-dictionaries/cif_core.dic
dictionary named 'cif_core.dic' version 2.4.1 from
2010-06-29.

'_exptl_absorpt_correction_type' value 'Multi-scan'
changed to 'multi-scan' according to
/home/saulius/struct/CIF-dictionaries/cif_core.dic dictionary named
'cif_core.dic' version 2.4.1 from 2010-06-29.

Automatic conversion script
Id: cif_fix_values 1715 2011-07-08 13:25:40Z adriana 
;
_cod_original_cell_volume 3732.9(4)
_cod_database_code 2203555

loop_
_symmetry_equiv_pos_as_xyz
'x, y, z'
'-x, -y, -z'

loop_
_atom_site_label
_atom_site_fract_x
_atom_site_fract_y
_atom_site_fract_z
_atom_site_U_iso_or_equiv
_atom_site_adp_type
_atom_site_calc_flag
_atom_site_refinement_flags
_atom_site_occupancy
_atom_site_type_symbol
Mo1a 0.53892(6) 0.96419(4) 0.64569(3) 0.02444(16) Uani d . 1 Mo
Mo2a 0.73997(6) 0.80042(4) 0.69011(3) 0.02453(16) Uani d . 1 Mo
S1a 0.74491(18) 0.92114(13) 0.59766(9) 0.0301(4) Uani d . 1 S
S2a 0.53179(18) 0.84187(13) 0.73647(9) 0.0303(4) Uani d . 1 S
S3a 0.57644(18) 0.82215(13) 0.61690(9) 0.0321(4) Uani d . 1 S
O1a 0.6306(5) 1.0594(4) 0.7272(3) 0.0398(14) Uani d . 1 O
O2a 0.8447(5) 0.8905(4) 0.7700(3) 0.0409(14) Uani d . 1 O
C1a 0.3606(6) 1.0162(4) 0.5797(3) 0.043(2) Uani d G 1 C
H1a 0.3419 0.9782 0.5596 0.052 Uiso calc R 1 H
C2a 0.4350(5) 1.0724(4) 0.5567(2) 0.039(2) Uani d G 1 C
H2a 0.4741 1.0782 0.5187 0.047 Uiso calc R 1 H
C3a 0.4399(5) 1.1183(4) 0.6012(3) 0.0372(19) Uani d G 1 C
H3a 0.4828 1.1598 0.5978 0.045 Uiso calc R 1 H
C4a 0.3686(6) 1.0904(4) 0.6517(2) 0.043(2) Uani d G 1 C
H4a 0.3560 1.1103 0.6876 0.052 Uiso calc R 1 H
C5a 0.3196(5) 1.0273(4) 0.6384(3) 0.043(2) Uani d G 1 C
H5a 0.2689 0.9981 0.6640 0.051 Uiso calc R 1 H
C6a 0.8157(5) 0.6523(4) 0.6736(3) 0.042(2) Uani d G 1 C
H6a 0.7761 0.6353 0.6462 0.050 Uiso calc R 1 H
C7a 0.7901(5) 0.6430(4) 0.7367(3) 0.040(2) Uani d G 1 C
H7a 0.7306 0.6187 0.7583 0.048 Uiso calc R 1 H
C8a 0.8701(5) 0.6769(4) 0.7613(2) 0.0364(19) Uani d G 1 C
H8a 0.8729 0.6790 0.8021 0.044 Uiso calc R 1 H
C9a 0.9452(5) 0.7072(4) 0.7135(3) 0.041(2) Uani d G 1 C
H9a 1.0064 0.7328 0.7171 0.049 Uiso calc R 1 H
C10a 0.9115(5) 0.6920(4) 0.6593(2) 0.0388(19) Uani d G 1 C
H10a 0.9466 0.7058 0.6207 0.047 Uiso calc R 1 H
C11a 0.6018(7) 1.0190(5) 0.6977(3) 0.0293(16) Uani d . 1 C
C12a 0.7997(7) 0.8612(6) 0.7398(4) 0.037(2) Uani d . 1 C
C13a 0.8439(8) 0.9858(5) 0.6085(4) 0.0386(19) Uani d . 1 C
H13a 0.8264 1.0421 0.5749 0.046 Uiso calc R 1 H
H13b 0.8227 1.0036 0.6469 0.046 Uiso calc R 1 H
C14a 0.9820(4) 0.9289(4) 0.6102(3) 0.042(2) Uani d G 1 C
C15a 1.0347(6) 0.8969(5) 0.5601(3) 0.057(3) Uani d G 1 C
H15a 0.9843 0.9109 0.5251 0.068 Uiso calc R 1 H
C16a 1.1620(6) 0.8442(5) 0.5618(4) 0.075(4) Uani d G 1 C
H16a 1.1976 0.8225 0.5279 0.090 Uiso calc R 1 H
C17a 1.2365(4) 0.8235(4) 0.6136(4) 0.081(4) Uani d G 1 C
H17a 1.3225 0.7879 0.6147 0.097 Uiso calc R 1 H
C18a 1.1838(6) 0.8556(5) 0.6637(3) 0.077(4) Uani d G 1 C
H18a 1.2342 0.8416 0.6987 0.092 Uiso calc R 1 H
C19a 1.0566(6) 0.9083(5) 0.6620(3) 0.059(3) Uani d G 1 C
H19a 1.0209 0.9300 0.6959 0.071 Uiso calc R 1 H
C20a 0.5336(7) 0.8746(6) 0.8076(4) 0.0384(19) Uani d . 1 C
H20a 0.5460 0.8205 0.8424 0.046 Uiso calc R 1 H
H20b 0.6050 0.8957 0.8076 0.046 Uiso calc R 1 H
C21a 0.4128(4) 0.9501(4) 0.8153(3) 0.0372(19) Uani d G 1 C
C22a 0.2969(5) 0.9403(4) 0.8106(3) 0.053(2) Uani d G 1 C
H22a 0.2932 0.8881 0.8010 0.063 Uiso calc R 1 H
C23a 0.1864(4) 1.0078(5) 0.8200(3) 0.069(3) Uani d G 1 C
H23a 0.1080 1.0012 0.8168 0.083 Uiso calc R 1 H
C24a 0.1918(5) 1.0851(4) 0.8342(3) 0.067(3) Uani d G 1 C
H24a 0.1171 1.1308 0.8406 0.081 Uiso calc R 1 H
C25a 0.3077(7) 1.0949(4) 0.8390(3) 0.070(3) Uani d G 1 C
H25a 0.3114 1.1472 0.8486 0.084 Uiso calc R 1 H
C26a 0.4182(5) 1.0274(4) 0.8295(3) 0.051(2) Uani d G 1 C
H26a 0.4966 1.0340 0.8328 0.061 Uiso calc R 1 H
Mo1b 0.74637(6) 0.29966(4) 0.70268(3) 0.02452(16) Uani d . 1 Mo
Mo2b 0.55033(6) 0.46500(4) 0.65326(3) 0.02402(15) Uani d . 1 Mo
S1b 0.53165(18) 0.34340(14) 0.74194(9) 0.0307(4) Uani d . 1 S
S2b 0.76386(17) 0.42332(13) 0.61384(8) 0.0260(4) Uani d . 1 S
S3b 0.70134(18) 0.44135(14) 0.73314(9) 0.0307(4) Uani d . 1 S
O1b 0.6758(6) 0.2076(4) 0.6127(3) 0.0442(15) Uani d . 1 O
O2b 0.4618(5) 0.3783(4) 0.5645(3) 0.0392(13) Uani d . 1 O
C1b 0.9153(6) 0.2517(4) 0.7735(3) 0.049(2) Uani d G 1 C
H1b 0.9329 0.2925 0.7914 0.059 Uiso calc R 1 H
C2b 0.8333(5) 0.2016(4) 0.7966(2) 0.045(2) Uani d G 1 C
H2b 0.7869 0.2035 0.8325 0.054 Uiso calc R 1 H
C3b 0.8334(5) 0.1484(4) 0.7560(3) 0.042(2) Uani d G 1 C
H3b 0.7872 0.1087 0.7603 0.051 Uiso calc R 1 H
C4b 0.9156(6) 0.1655(4) 0.7079(2) 0.043(2) Uani d G 1 C
H4b 0.9334 0.1392 0.6747 0.052 Uiso calc R 1 H
C5b 0.9663(5) 0.2294(4) 0.7187(3) 0.053(3) Uani d G 1 C
H5b 1.0234 0.2528 0.6939 0.063 Uiso calc R 1 H
C6b 0.4698(6) 0.6116(4) 0.6718(3) 0.049(2) Uani d G 1 C
H6b 0.5033 0.6266 0.7026 0.059 Uiso calc R 1 H
C7b 0.3702(6) 0.5756(4) 0.6786(2) 0.052(3) Uani d G 1 C
H7b 0.3263 0.5626 0.7146 0.062 Uiso calc R 1 H
C8b 0.3486(5) 0.5626(4) 0.6214(3) 0.0365(19) Uani d G 1 C
H8b 0.2879 0.5396 0.6130 0.044 Uiso calc R 1 H
C9b 0.4347(5) 0.5907(4) 0.57936(19) 0.0374(19) Uani d G 1 C
H9b 0.4411 0.5894 0.5381 0.045 Uiso calc R 1 H
C10b 0.5096(5) 0.6209(4) 0.6105(3) 0.040(2) Uani d G 1 C
H10b 0.5743 0.6432 0.5935 0.049 Uiso calc R 1 H
C11b 0.6948(7) 0.2448(5) 0.6455(4) 0.0294(16) Uani d . 1 C
C12b 0.4992(7) 0.4075(5) 0.5982(3) 0.0294(16) Uani d . 1 C
C13b 0.4390(7) 0.2787(6) 0.7244(4) 0.0373(19) Uani d . 1 C
H13c 0.4747 0.2556 0.6891 0.045 Uiso calc R 1 H
H13d 0.4459 0.2256 0.7594 0.045 Uiso calc R 1 H
C14b 0.3007(4) 0.3366(4) 0.7105(2) 0.0330(17) Uani d G 1 C
C15b 0.2312(5) 0.3849(5) 0.7509(2) 0.053(2) Uani d G 1 C
H15b 0.2705 0.3838 0.7864 0.063 Uiso calc R 1 H
C16b 0.1036(5) 0.4349(5) 0.7389(3) 0.068(3) Uani d G 1 C
H16b 0.0565 0.4676 0.7662 0.082 Uiso calc R 1 H
C17b 0.0454(4) 0.4366(4) 0.6864(3) 0.059(3) Uani d G 1 C
H17b -0.0409 0.4704 0.6783 0.070 Uiso calc R 1 H
C18b 0.1149(5) 0.3882(4) 0.6460(2) 0.050(2) Uani d G 1 C
H18b 0.0756 0.3894 0.6105 0.060 Uiso calc R 1 H
C19b 0.2426(5) 0.3383(4) 0.6581(2) 0.040(2) Uani d G 1 C
H19b 0.2896 0.3056 0.6307 0.048 Uiso calc R 1 H
C20b 0.7692(7) 0.3961(6) 0.5398(3) 0.0314(17) Uani d . 1 C
H20c 0.7236 0.3535 0.5424 0.038 Uiso calc R 1 H
H20d 0.7272 0.4525 0.5080 0.038 Uiso calc R 1 H
C21b 0.9030(4) 0.3533(4) 0.5225(2) 0.0344(18) Uani d G 1 C
C22b 0.9672(6) 0.4096(3) 0.4893(3) 0.045(2) Uani d G 1 C
H22b 0.9252 0.4734 0.4755 0.055 Uiso calc R 1 H
C23b 1.0934(5) 0.3715(5) 0.4765(3) 0.060(3) Uani d G 1 C
H23b 1.1368 0.4095 0.4541 0.072 Uiso calc R 1 H
C24b 1.1555(4) 0.2771(5) 0.4970(3) 0.066(3) Uani d G 1 C
H24b 1.2408 0.2513 0.4883 0.079 Uiso calc R 1 H
C25b 1.0913(6) 0.2208(4) 0.5302(3) 0.070(4) Uani d G 1 C
H25b 1.1332 0.1569 0.5440 0.084 Uiso calc R 1 H
C26b 0.9650(6) 0.2589(3) 0.5430(3) 0.048(2) Uani d G 1 C
H26b 0.9216 0.2208 0.5654 0.058 Uiso calc R 1 H
Mo1c 0.89757(6) 0.33012(4) 0.97753(3) 0.02518(16) Uani d . 1 Mo
Mo2c 1.09516(6) 0.16574(4) 1.02534(3) 0.02443(15) Uani d . 1 Mo
S1c 1.10856(18) 0.28576(14) 0.93402(9) 0.0309(4) Uani d . 1 S
S2c 0.88315(17) 0.20891(13) 1.06769(9) 0.0303(4) Uani d . 1 S
S3c 0.93975(19) 0.18798(14) 0.94807(9) 0.0336(4) Uani d . 1 S
O1c 0.9808(5) 0.4266(4) 1.0611(3) 0.0401(14) Uani d . 1 O
O2c 1.1896(5) 0.2559(4) 1.1088(3) 0.0406(14) Uani d . 1 O
C1c 0.7257(6) 0.3791(4) 0.9078(3) 0.048(2) Uani d G 1 C
H1c 0.7092 0.3400 0.8880 0.058 Uiso calc R 1 H
C2c 0.8032(5) 0.4333(4) 0.8861(2) 0.040(2) Uani d G 1 C
H2c 0.8470 0.4363 0.8494 0.049 Uiso calc R 1 H
C3c 0.8029(5) 0.4821(4) 0.9296(3) 0.042(2) Uani d G 1 C
H3c 0.8465 0.5231 0.9268 0.050 Uiso calc R 1 H
C4c 0.7252(5) 0.4580(4) 0.9782(2) 0.041(2) Uani d G 1 C
H4c 0.7083 0.4803 1.0132 0.049 Uiso calc R 1 H
C5c 0.6775(5) 0.3944(4) 0.9648(3) 0.047(2) Uani d G 1 C
H5c 0.6235 0.3672 0.9893 0.056 Uiso calc R 1 H
C6c 1.1729(6) 0.0187(4) 1.0078(2) 0.047(2) Uani d G 1 C
H6c 1.1369 0.0032 0.9781 0.057 Uiso calc R 1 H
C7c 1.1375(5) 0.0099(4) 1.0697(3) 0.043(2) Uani d G 1 C
H7c 1.0740 -0.0126 1.0883 0.052 Uiso calc R 1 H
C8c 1.2149(6) 0.0409(4) 1.09871(19) 0.0371(19) Uani d G 1 C
H8c 1.2116 0.0426 1.1398 0.044 Uiso calc R 1 H
C9c 1.2981(5) 0.0689(4) 1.0547(3) 0.042(2) Uani d G 1 C
H9c 1.3596 0.0924 1.0615 0.050 Uiso calc R 1 H
C10c 1.2722(6) 0.0552(4) 0.9985(2) 0.044(2) Uani d G 1 C
H10c 1.3135 0.0681 0.9616 0.053 Uiso calc R 1 H
C11c 0.9563(7) 0.3888(5) 1.0316(3) 0.0316(17) Uani d . 1 C
C12c 1.1503(7) 0.2284(5) 1.0774(3) 0.0273(16) Uani d . 1 C
C13c 1.2054(7) 0.3493(6) 0.9481(4) 0.0384(19) Uani d . 1 C
H13e 1.1921 0.4046 0.9139 0.046 Uiso calc R 1 H
H13f 1.1777 0.3692 0.9853 0.046 Uiso calc R 1 H
C14c 1.3434(4) 0.2938(4) 0.9550(3) 0.0334(17) Uani d G 1 C
C15c 1.4046(6) 0.2611(5) 0.9065(2) 0.058(3) Uani d G 1 C
H15c 1.3596 0.2745 0.8698 0.069 Uiso calc R 1 H
C16c 1.5322(6) 0.2086(5) 0.9122(3) 0.073(3) Uani d G 1 C
H16c 1.5736 0.1865 0.8794 0.088 Uiso calc R 1 H
C17c 1.5987(4) 0.1888(4) 0.9664(4) 0.066(3) Uani d G 1 C
H17c 1.6850 0.1533 0.9703 0.079 Uiso calc R 1 H
C18c 1.5375(5) 0.2216(5) 1.0150(3) 0.070(3) Uani d G 1 C
H18c 1.5825 0.2082 1.0517 0.084 Uiso calc R 1 H
C19c 1.4099(6) 0.2740(5) 1.0092(2) 0.056(3) Uani d G 1 C
H19c 1.3685 0.2962 1.0421 0.067 Uiso calc R 1 H
C20c 0.8813(7) 0.2412(6) 1.1400(4) 0.0367(19) Uani d . 1 C
H20e 0.8906 0.1872 1.1746 0.044 Uiso calc R 1 H
H20f 0.9531 0.2612 1.1416 0.044 Uiso calc R 1 H
C21c 0.7609(4) 0.3173(4) 1.1457(3) 0.0359(18) Uani d G 1 C
C22c 0.6440(5) 0.3089(4) 1.1410(3) 0.063(3) Uani d G 1 C
H22c 0.6392 0.2556 1.1335 0.076 Uiso calc R 1 H
C23c 0.5343(4) 0.3795(6) 1.1472(4) 0.081(4) Uani d G 1 C
H23c 0.4553 0.3739 1.1440 0.097 Uiso calc R 1 H
C24c 0.5414(6) 0.4584(5) 1.1582(3) 0.071(4) Uani d G 1 C
H24c 0.4672 0.5061 1.1625 0.086 Uiso calc R 1 H
C25c 0.6582(7) 0.4668(4) 1.1630(3) 0.065(3) Uani d G 1 C
H25c 0.6630 0.5201 1.1704 0.079 Uiso calc R 1 H
C26c 0.7680(5) 0.3962(4) 1.1567(3) 0.052(2) Uani d G 1 C
H26c 0.8470 0.4018 1.1599 0.063 Uiso calc R 1 H

loop_
_atom_site_aniso_label
_atom_site_aniso_U_11
_atom_site_aniso_U_22
_atom_site_aniso_U_33
_atom_site_aniso_U_12
_atom_site_aniso_U_13
_atom_site_aniso_U_23
Mo1a 0.0214(3) 0.0203(3) 0.0297(3) -0.0040(2) -0.0026(2) -0.0070(3)
Mo2a 0.0218(3) 0.0201(3) 0.0301(3) -0.0035(2) -0.0025(2) -0.0083(3)
S1a 0.0268(9) 0.0283(10) 0.0335(10) -0.0075(8) 0.0020(7) -0.0083(8)
S2a 0.0243(9) 0.0263(10) 0.0367(10) -0.0067(8) 0.0017(8) -0.0055(8)
S3a 0.0290(10) 0.0249(10) 0.0440(11) -0.0055(8) -0.0075(8) -0.0144(8)
O1a 0.040(3) 0.035(3) 0.050(3) -0.013(3) 0.000(3) -0.020(3)
O2a 0.040(3) 0.038(3) 0.049(3) -0.011(3) -0.008(3) -0.021(3)
C1a 0.036(5) 0.034(5) 0.057(6) -0.002(4) -0.023(4) -0.013(4)
C2a 0.040(5) 0.027(4) 0.038(4) 0.001(4) -0.005(4) -0.002(3)
C3a 0.041(5) 0.023(4) 0.040(4) -0.003(4) -0.009(4) -0.006(3)
C4a 0.043(5) 0.028(4) 0.040(5) 0.008(4) -0.005(4) -0.005(4)
C5a 0.023(4) 0.038(5) 0.059(6) -0.003(4) -0.012(4) -0.006(4)
C6a 0.040(5) 0.031(5) 0.054(5) -0.002(4) -0.007(4) -0.022(4)
C7a 0.037(5) 0.018(4) 0.061(6) -0.006(3) -0.004(4) -0.006(4)
C8a 0.038(5) 0.022(4) 0.040(4) 0.001(3) -0.006(4) -0.007(3)
C9a 0.024(4) 0.034(5) 0.056(5) 0.003(3) -0.010(4) -0.013(4)
C10a 0.033(4) 0.027(4) 0.048(5) 0.003(3) -0.001(4) -0.012(4)
C11a 0.028(4) 0.019(4) 0.038(4) -0.009(3) 0.002(3) -0.001(3)
C12a 0.025(4) 0.041(5) 0.031(4) -0.002(4) 0.003(3) 0.003(4)
C13a 0.037(5) 0.021(4) 0.059(5) -0.012(4) 0.006(4) -0.011(4)
C14a 0.027(4) 0.026(4) 0.068(6) -0.012(3) 0.006(4) -0.004(4)
C15a 0.029(5) 0.056(6) 0.079(7) -0.007(4) 0.013(5) -0.020(5)
C16a 0.042(6) 0.049(7) 0.122(11) -0.004(5) 0.025(7) -0.024(7)
C17a 0.028(5) 0.029(5) 0.164(14) -0.003(4) 0.009(7) -0.002(7)
C18a 0.042(6) 0.060(8) 0.123(11) -0.026(6) -0.020(7) 0.000(7)
C19a 0.042(6) 0.052(6) 0.091(8) -0.027(5) -0.007(5) -0.014(6)
C20a 0.030(4) 0.041(5) 0.033(4) -0.004(4) 0.004(3) -0.004(4)
C21a 0.031(4) 0.042(5) 0.026(4) -0.003(4) 0.001(3) -0.003(3)
C22a 0.035(5) 0.059(7) 0.061(6) -0.013(5) 0.007(4) -0.016(5)
C23a 0.033(5) 0.085(9) 0.073(7) 0.002(5) 0.003(5) -0.025(7)
C24a 0.059(7) 0.060(7) 0.045(6) 0.022(6) 0.002(5) -0.009(5)
C25a 0.089(9) 0.053(7) 0.050(6) 0.002(6) 0.007(6) -0.019(5)
C26a 0.062(6) 0.044(6) 0.044(5) -0.014(5) 0.012(4) -0.018(4)
Mo1b 0.0206(3) 0.0218(3) 0.0290(3) -0.0050(3) -0.0052(2) -0.0050(3)
Mo2b 0.0219(3) 0.0221(3) 0.0264(3) -0.0047(2) -0.0041(2) -0.0063(2)
S1b 0.0258(9) 0.0295(10) 0.0327(10) -0.0071(8) -0.0009(7) -0.0047(8)
S2b 0.0241(9) 0.0269(10) 0.0286(9) -0.0089(7) -0.0035(7) -0.0089(7)
S3b 0.0280(10) 0.0319(11) 0.0334(10) -0.0067(8) -0.0073(8) -0.0131(8)
O1b 0.048(4) 0.032(3) 0.055(4) -0.008(3) -0.008(3) -0.020(3)
O2b 0.035(3) 0.045(4) 0.045(3) -0.018(3) -0.004(3) -0.019(3)
C1b 0.041(5) 0.030(5) 0.071(6) 0.001(4) -0.030(5) -0.016(4)
C2b 0.033(5) 0.048(6) 0.040(5) -0.004(4) -0.014(4) 0.000(4)
C3b 0.040(5) 0.021(4) 0.057(5) -0.005(4) -0.019(4) 0.001(4)
C4b 0.038(5) 0.034(5) 0.047(5) 0.004(4) -0.011(4) -0.012(4)
C5b 0.023(4) 0.040(5) 0.066(6) 0.002(4) -0.011(4) 0.018(5)
C6b 0.055(6) 0.020(4) 0.067(6) 0.005(4) -0.028(5) -0.021(4)
C7b 0.054(6) 0.039(5) 0.034(5) 0.015(4) 0.006(4) -0.005(4)
C8b 0.025(4) 0.028(4) 0.053(5) -0.002(3) -0.005(4) -0.012(4)
C9b 0.031(4) 0.032(5) 0.039(4) -0.001(3) -0.012(3) -0.004(4)
C10b 0.029(4) 0.025(4) 0.064(6) -0.005(3) -0.009(4) -0.010(4)
C11b 0.028(4) 0.017(4) 0.040(4) -0.003(3) -0.004(3) -0.007(3)
C12b 0.022(4) 0.031(4) 0.035(4) -0.008(3) 0.001(3) -0.010(3)
C13b 0.027(4) 0.031(4) 0.053(5) -0.011(3) 0.000(4) -0.007(4)
C14b 0.029(4) 0.022(4) 0.046(5) -0.007(3) -0.001(3) -0.007(3)
C15b 0.035(5) 0.063(7) 0.057(6) -0.009(5) -0.006(4) -0.020(5)
C16b 0.033(5) 0.081(8) 0.099(9) -0.008(5) 0.011(5) -0.054(7)
C17b 0.024(5) 0.037(5) 0.104(9) -0.001(4) -0.010(5) -0.012(5)
C18b 0.031(5) 0.046(6) 0.070(6) -0.011(4) -0.016(4) -0.010(5)
C19b 0.038(5) 0.037(5) 0.049(5) -0.017(4) 0.002(4) -0.011(4)
C20b 0.029(4) 0.037(5) 0.031(4) -0.010(3) -0.002(3) -0.014(3)
C21b 0.040(5) 0.039(5) 0.023(4) -0.012(4) -0.003(3) -0.009(3)
C22b 0.051(6) 0.050(6) 0.041(5) -0.017(5) 0.012(4) -0.024(4)
C23b 0.052(6) 0.090(9) 0.058(6) -0.035(6) 0.020(5) -0.039(6)
C24b 0.038(6) 0.102(10) 0.050(6) -0.004(6) 0.005(5) -0.035(6)
C25b 0.058(7) 0.059(7) 0.050(6) 0.030(6) -0.017(5) -0.008(5)
C26b 0.051(6) 0.039(5) 0.043(5) -0.002(4) -0.003(4) -0.009(4)
Mo1c 0.0200(3) 0.0237(3) 0.0286(3) -0.0026(3) -0.0037(2) -0.0071(3)
Mo2c 0.0209(3) 0.0226(3) 0.0266(3) -0.0022(3) -0.0024(2) -0.0077(3)
S1c 0.0259(9) 0.0308(10) 0.0302(9) -0.0052(8) 0.0011(7) -0.0051(8)
S2c 0.0236(9) 0.0296(10) 0.0345(10) -0.0061(8) 0.0006(7) -0.0072(8)
S3c 0.0301(10) 0.0305(11) 0.0394(11) -0.0029(8) -0.0094(8) -0.0154(9)
O1c 0.042(3) 0.039(3) 0.046(3) -0.015(3) -0.003(3) -0.020(3)
O2c 0.034(3) 0.044(4) 0.041(3) -0.006(3) -0.004(3) -0.018(3)
C1c 0.032(5) 0.040(5) 0.068(6) 0.000(4) -0.026(4) -0.014(5)
C2c 0.041(5) 0.034(5) 0.032(4) 0.000(4) -0.011(4) 0.000(4)
C3c 0.029(4) 0.029(5) 0.058(6) -0.003(4) -0.016(4) -0.001(4)
C4c 0.031(4) 0.027(4) 0.054(5) 0.007(3) -0.010(4) -0.013(4)
C5c 0.020(4) 0.035(5) 0.071(6) -0.003(4) -0.014(4) 0.003(4)
C6c 0.052(6) 0.027(5) 0.051(5) 0.010(4) -0.017(4) -0.018(4)
C7c 0.039(5) 0.025(4) 0.056(5) -0.001(4) -0.003(4) -0.007(4)
C8c 0.042(5) 0.027(4) 0.032(4) 0.002(4) -0.008(3) -0.006(3)
C9c 0.031(4) 0.034(5) 0.047(5) 0.007(4) -0.010(4) -0.009(4)
C10c 0.044(5) 0.025(4) 0.044(5) 0.012(4) 0.005(4) -0.010(4)
C11c 0.021(4) 0.031(4) 0.033(4) 0.000(3) -0.004(3) -0.005(3)
C12c 0.031(4) 0.019(4) 0.033(4) -0.006(3) 0.001(3) -0.012(3)
C13c 0.025(4) 0.043(5) 0.043(5) -0.010(4) 0.005(3) -0.009(4)
C14c 0.025(4) 0.025(4) 0.047(5) -0.007(3) 0.003(3) -0.007(3)
C15c 0.040(5) 0.065(7) 0.059(6) -0.006(5) 0.008(5) -0.021(5)
C16c 0.043(6) 0.073(8) 0.105(10) -0.008(6) 0.024(6) -0.047(7)
C17c 0.025(5) 0.030(5) 0.127(11) -0.004(4) -0.002(6) -0.003(6)
C18c 0.035(5) 0.084(9) 0.081(8) -0.028(6) -0.014(5) 0.006(7)
C19c 0.041(5) 0.078(8) 0.054(6) -0.025(5) 0.000(4) -0.018(5)
C20c 0.028(4) 0.041(5) 0.035(4) -0.005(4) 0.000(3) -0.010(4)
C21c 0.028(4) 0.043(5) 0.029(4) -0.006(4) 0.004(3) -0.008(4)
C22c 0.031(5) 0.068(7) 0.086(8) -0.004(5) 0.009(5) -0.031(6)
C23c 0.029(5) 0.105(11) 0.092(9) 0.003(6) 0.007(5) -0.036(8)
C24c 0.061(7) 0.074(8) 0.041(5) 0.028(6) -0.006(5) -0.020(5)
C25c 0.092(9) 0.048(6) 0.050(6) -0.012(6) 0.013(6) -0.021(5)
C26c 0.059(6) 0.057(6) 0.049(5) -0.021(5) 0.017(5) -0.028(5)

loop_
_atom_type_symbol
_atom_type_description
_atom_type_scat_dispersion_real
_atom_type_scat_dispersion_imag
_atom_type_scat_source
C C 0.0033 0.0016 'International Tables Vol C Tables 4.2.6.8 and 6.1.1.4'
H H 0.0000 0.0000 'International Tables Vol C Tables 4.2.6.8 and 6.1.1.4'
O O 0.0106 0.0060 'International Tables Vol C Tables 4.2.6.8 and 6.1.1.4'
S S 0.1246 0.1234 'International Tables Vol C Tables 4.2.6.8 and 6.1.1.4'
Mo Mo -1.6832 0.6857 'International Tables Vol C Tables 4.2.6.8 and 6.1.1.4'

loop_
_geom_angle_atom_site_label_1
_geom_angle_atom_site_label_2
_geom_angle_atom_site_label_3
_geom_angle
_geom_angle_publ_flag
C1a Mo1a C2a 35.20(10) yes
C1a Mo1a C3a 59.10(10) yes
C1a Mo1a C4a 59.20(10) yes
C1a Mo1a C5a 35.30(10) yes
C1a Mo1a C11a 134.3(2) yes
C1a Mo1a S1a 115.9(2) yes
C1a Mo1a S2a 112.4(2) yes
C1a Mo1a S3a 82.20(10) yes
C2a Mo1a C3a 35.70(10) yes
C2a Mo1a C4a 59.50(10) yes
C2a Mo1a C5a 59.00(10) yes
C2a Mo1a C11a 112.4(3) yes
C2a Mo1a S1a 94.10(10) yes
C2a Mo1a S2a 147.4(2) yes
C2a Mo1a S3a 100.30(10) yes
C3a Mo1a C4a 36.10(10) yes
C3a Mo1a C5a 59.60(10) yes
C3a Mo1a C11a 78.6(2) yes
C3a Mo1a S1a 106.1(2) yes
C3a Mo1a S2a 141.2(2) yes
C3a Mo1a S3a 135.90(10) yes
C4a Mo1a C5a 35.80(10) yes
C4a Mo1a C11a 76.6(3) yes
C4a Mo1a S1a 141.3(2) yes
C4a Mo1a S2a 105.40(10) yes
C4a Mo1a S3a 136.9(2) yes
C5a Mo1a C11a 109.3(3) yes
C5a Mo1a S1a 150.8(2) yes
C5a Mo1a S2a 91.50(10) yes
C5a Mo1a S3a 101.3(2) yes
C11a Mo1a S1a 90.5(2) yes
C11a Mo1a S2a 89.0(2) yes
C11a Mo1a S3a 143.5(2) yes
S1a Mo1a S2a 110.70(10) yes
S1a Mo1a S3a 70.60(10) yes
S2a Mo1a S3a 70.20(10) yes
C6a Mo2a C7a 35.20(10) yes
C6a Mo2a C8a 59.10(10) yes
C6a Mo2a C9a 59.20(10) yes
C6a Mo2a C10a 35.20(10) yes
C6a Mo2a C12a 134.2(3) yes
C6a Mo2a S1a 112.5(2) yes
C6a Mo2a S2a 115.2(2) yes
C6a Mo2a S3a 81.50(10) yes
C7a Mo2a C8a 35.70(10) yes
C7a Mo2a C9a 59.50(10) yes
C7a Mo2a C10a 59.00(10) yes
C7a Mo2a C12a 111.9(3) yes
C7a Mo2a S1a 147.50(10) yes
C7a Mo2a S2a 93.60(10) yes
C7a Mo2a S3a 99.4(2) yes
C8a Mo2a C9a 36.10(10) yes
C8a Mo2a C10a 59.60(10) yes
C8a Mo2a C12a 78.2(3) yes
C8a Mo2a S1a 141.8(2) yes
C8a Mo2a S2a 105.90(10) yes
C8a Mo2a S3a 135.0(2) yes
C9a Mo2a C10a 35.8(2) yes
C9a Mo2a C12a 76.8(3) yes
C9a Mo2a S1a 105.9(2) yes
C9a Mo2a S2a 141.3(2) yes
C9a Mo2a S3a 136.50(10) yes
C10a Mo2a C12a 109.7(3) yes
C10a Mo2a S1a 91.80(10) yes
C10a Mo2a S2a 150.1(2) yes
C10a Mo2a S3a 101.0(2) yes
C12a Mo2a S1a 90.1(2) yes
C12a Mo2a S2a 90.5(2) yes
C12a Mo2a S3a 144.2(2) yes
S1a Mo2a S3a 70.59(7) yes
S1a Mo2a S2a 110.55(7) yes
S2a Mo2a S3a 69.99(7) yes
C13a S1a Mo2a 112.5(3) no
C13a S1a Mo1a 113.4(3) no
Mo2a S1a Mo1a 69.35(5) no
C20a S2a Mo1a 112.0(3) no
C20a S2a Mo2a 113.0(3) no
Mo1a S2a Mo2a 69.36(5) no
Mo1a S3a Mo2a 69.90(5) no
C2a C1a C5a 108.0 no
C2a C1a Mo1a 71.6(2) no
C5a C1a Mo1a 71.2(2) no
C2a C1a H1a 126.0 no
C5a C1a H1a 126.0 no
Mo1a C1a H1a 122.8 no
C1a C2a C3a 108.0 no
C1a C2a Mo1a 73.2(2) no
C3a C2a Mo1a 70.5(2) no
C1a C2a H2a 126.0 no
C3a C2a H2a 126.0 no
Mo1a C2a H2a 122.0 no
C2a C3a C4a 108.0 no
C2a C3a Mo1a 73.8(2) no
C4a C3a Mo1a 71.7(2) no
C2a C3a H3a 126.0 no
C4a C3a H3a 126.0 no
Mo1a C3a H3a 120.2 no
C5a C4a C3a 108.0 no
C5a C4a Mo1a 73.6(2) no
C3a C4a Mo1a 72.2(2) no
C5a C4a H4a 126.0 no
C3a C4a H4a 126.0 no
Mo1a C4a H4a 120.0 no
C4a C5a C1a 108.0 no
C4a C5a Mo1a 70.6(2) no
C1a C5a Mo1a 73.5(2) no
C4a C5a H5a 126.0 no
C1a C5a H5a 126.0 no
Mo1a C5a H5a 121.6 no
C7a C6a C10a 108.0 no
C7a C6a Mo2a 71.6(2) no
C10a C6a Mo2a 71.1(2) no
C7a C6a H6a 126.0 no
C10a C6a H6a 126.0 no
Mo2a C6a H6a 122.9 no
C6a C7a C8a 108.0 no
C6a C7a Mo2a 73.2(2) no
C8a C7a Mo2a 70.4(2) no
C6a C7a H7a 126.0 no
C8a C7a H7a 126.0 no
Mo2a C7a H7a 122.1 no
C9a C8a C7a 108.0 no
C9a C8a Mo2a 71.7(2) no
C7a C8a Mo2a 74.0(2) no
C9a C8a H8a 126.0 no
C7a C8a H8a 126.0 no
Mo2a C8a H8a 120.2 no
C8a C9a C10a 108.0 no
C8a C9a Mo2a 72.2(2) no
C10a C9a Mo2a 73.7(2) no
C8a C9a H9a 126.0 no
C10a C9a H9a 126.0 no
Mo2a C9a H9a 119.9 no
C6a C10a C9a 108.0 no
C6a C10a Mo2a 73.6(2) no
C9a C10a Mo2a 70.5(2) no
C6a C10a H10a 126.0 no
C9a C10a H10a 126.0 no
Mo2a C10a H10a 121.6 no
O1a C11a Mo1a 173.8(6) no
O2a C12a Mo2a 174.0(7) no
C14a C13a S1a 111.1(5) no
C14a C13a H13a 109.4 no
S1a C13a H13a 109.4 no
C14a C13a H13b 109.4 no
S1a C13a H13b 109.4 no
H13a C13a H13b 108.0 no
C15a C14a C19a 120.0 no
C15a C14a C13a 120.0(5) no
C19a C14a C13a 120.0(5) no
C14a C15a C16a 120.0 no
C14a C15a H15a 120.0 no
C16a C15a H15a 120.0 no
C17a C16a C15a 120.0 no
C17a C16a H16a 120.0 no
C15a C16a H16a 120.0 no
C18a C17a C16a 120.0 no
C18a C17a H17a 120.0 no
C16a C17a H17a 120.0 no
C19a C18a C17a 120.0 no
C19a C18a H18a 120.0 no
C17a C18a H18a 120.0 no
C18a C19a C14a 120.0 no
C18a C19a H19a 120.0 no
C14a C19a H19a 120.0 no
C21a C20a S2a 112.5(5) no
C21a C20a H20a 109.1 no
S2a C20a H20a 109.1 no
C21a C20a H20b 109.1 no
S2a C20a H20b 109.1 no
H20a C20a H20b 107.8 no
C22a C21a C26a 120.0 no
C22a C21a C20a 120.0(5) no
C26a C21a C20a 120.0(5) no
C23a C22a C21a 120.0 no
C23a C22a H22a 120.0 no
C21a C22a H22a 120.0 no
C22a C23a C24a 120.0 no
C22a C23a H23a 120.0 no
C24a C23a H23a 120.0 no
C23a C24a C25a 120.0 no
C23a C24a H24a 120.0 no
C25a C24a H24a 120.0 no
C26a C25a C24a 120.0 no
C26a C25a H25a 120.0 no
C24a C25a H25a 120.0 no
C25a C26a C21a 120.0 no
C25a C26a H26a 120.0 no
C21a C26a H26a 120.0 no
C1b Mo1b C2b 35.40(10) yes
C1b Mo1b C3b 59.20(10) yes
C1b Mo1b C4b 58.90(10) yes
C1b Mo1b C5b 35.10(10) yes
C1b Mo1b C11b 135.3(2) yes
C1b Mo1b S1b 117.3(2) yes
C1b Mo1b S2b 110.8(2) yes
C1b Mo1b S3b 80.70(10) yes
C2b Mo1b C3b 35.90(10) yes
C2b Mo1b C4b 59.50(10) yes
C2b Mo1b C5b 58.90(10) yes
C2b Mo1b C11b 116.8(3) yes
C2b Mo1b S1b 92.80(10) yes
C2b Mo1b S2b 146.1(2) yes
C2b Mo1b S3b 95.6(2) yes
C3b Mo1b C4b 35.90(10) yes
C3b Mo1b C5b 59.30(10) yes
C3b Mo1b C11b 82.0(3) yes
C3b Mo1b S1b 102.5(2) yes
C3b Mo1b S2b 146.2(2) yes
C3b Mo1b S3b 131.5(2) yes
C4b Mo1b C5b 35.40(10) yes
C4b Mo1b C11b 76.7(2) yes
C4b Mo1b S1b 137.2(2) yes
C4b Mo1b S2b 110.3(2) yes
C4b Mo1b S3b 137.5(2) yes
C5b Mo1b C11b 107.4(3) yes
C5b Mo1b S1b 151.0(2) yes
C5b Mo1b S2b 93.50(10) yes
C5b Mo1b S3b 103.0(2) yes
C11b Mo1b S1b 90.5(2) yes
C11b Mo1b S2b 88.5(2) yes
C11b Mo1b S3b 143.7(2) yes
S1b Mo1b S2b 110.00(10) yes
S1b Mo1b S3b 71.10(10) yes
S2b Mo1b S3b 70.10(10) yes
C6b Mo2b C7b 35.10(10) yes
C6b Mo2b C8b 59.00(10) yes
C6b Mo2b C9b 59.30(10) yes
C6b Mo2b C10b 35.30(10) yes
C6b Mo2b C12b 134.0(2) yes
C6b Mo2b S1b 112.2(2) yes
C6b Mo2b S2b 115.5(2) yes
C6b Mo2b S3b 81.00(10) yes
C7b Mo2b C8b 35.50(10) yes
C7b Mo2b C9b 59.40(10) yes
C7b Mo2b C10b 58.90(10) yes
C7b Mo2b C12b 108.8(3) yes
C7b Mo2b S1b 92.40(10) yes
C7b Mo2b S2b 149.9(2) yes
C7b Mo2b S3b 101.5(2) yes
C8b Mo2b C9b 36.10(10) yes
C8b Mo2b C10b 59.60(10) yes
C8b Mo2b C12b 76.4(2) yes
C8b Mo2b S1b 107.00(10) yes
C8b Mo2b S2b 139.6(2) yes
C8b Mo2b S3b 136.6(2) yes
C9b Mo2b C10b 35.90(10) yes
C9b Mo2b C12b 78.3(3) yes
C9b Mo2b S1b 142.9(2) yes
C9b Mo2b S2b 104.30(10) yes
C9b Mo2b S3b 133.7(2) yes
C10b Mo2b C12b 112.4(3) yes
C10b Mo2b S1b 147.4(2) yes
C10b Mo2b S2b 92.70(10) yes
C10b Mo2b S3b 97.8(2) yes
C12b Mo2b S1b 90.3(2) yes
C12b Mo2b S2b 90.2(2) yes
C12b Mo2b S3b 145.1(2) yes
S1b Mo2b S2b 111.02(7) yes
S1b Mo2b S3b 71.23(7) yes
S2b Mo2b S3b 70.49(6) yes
C13b S1b Mo2b 112.9(3) no
C13b S1b Mo1b 112.9(3) no
Mo2b S1b Mo1b 69.53(6) no
C20b S2b Mo2b 112.1(2) no
C20b S2b Mo1b 113.9(3) no
Mo2b S2b Mo1b 69.42(5) no
Mo1b S3b Mo2b 70.10(5) no
C5b C1b C2b 108.0 no
C5b C1b Mo1b 72.3(2) no
C2b C1b Mo1b 70.8(2) no
C5b C1b H1b 126.0 no
C2b C1b H1b 126.0 no
Mo1b C1b H1b 122.5 no
C1b C2b C3b 108.0 no
C1b C2b Mo1b 73.8(2) no
C3b C2b Mo1b 71.0(2) no
C1b C2b H2b 126.0 no
C3b C2b H2b 126.0 no
Mo1b C2b H2b 120.9 no
C4b C3b C2b 108.0 no
C4b C3b Mo1b 72.9(2) no
C2b C3b Mo1b 73.1(2) no
C4b C3b H3b 126.0 no
C2b C3b H3b 126.0 no
Mo1b C3b H3b 119.8 no
C5b C4b C3b 108.0 no
C5b C4b Mo1b 73.9(2) no
C3b C4b Mo1b 71.2(2) no
C5b C4b H4b 126.0 no
C3b C4b H4b 126.0 no
Mo1b C4b H4b 120.7 no
C1b C5b C4b 108.0 no
C1b C5b Mo1b 72.6(2) no
C4b C5b Mo1b 70.7(2) no
C1b C5b H5b 126.0 no
C4b C5b H5b 126.0 no
Mo1b C5b H5b 122.4 no
C7b C6b C10b 108.0 no
C7b C6b Mo2b 72.1(2) no
C10b C6b Mo2b 70.8(2) no
C7b C6b H6b 126.0 no
C10b C6b H6b 126.0 no
Mo2b C6b H6b 122.8 no
C6b C7b C8b 108.0 no
C6b C7b Mo2b 72.8(2) no
C8b C7b Mo2b 70.5(2) no
C6b C7b H7b 126.0 no
C8b C7b H7b 126.0 no
Mo2b C7b H7b 122.4 no
C9b C8b C7b 108.0 no
C9b C8b Mo2b 71.2(2) no
C7b C8b Mo2b 74.0(2) no
C9b C8b H8b 126.0 no
C7b C8b H8b 126.0 no
Mo2b C8b H8b 120.5 no
C8b C9b C10b 108.0 no
C8b C9b Mo2b 72.7(2) no
C10b C9b Mo2b 73.4(2) no
C8b C9b H9b 126.0 no
C10b C9b H9b 126.0 no
Mo2b C9b H9b 119.7 no
C9b C10b C6b 108.0 no
C9b C10b Mo2b 70.7(2) no
C6b C10b Mo2b 73.9(2) no
C9b C10b H10b 126.0 no
C6b C10b H10b 126.0 no
Mo2b C10b H10b 121.2 no
O1b C11b Mo1b 173.8(7) no
O2b C12b Mo2b 175.6(7) no
C14b C13b S1b 112.7(5) no
C14b C13b H13c 109.0 no
S1b C13b H13c 109.0 no
C14b C13b H13d 109.0 no
S1b C13b H13d 109.0 no
H13c C13b H13d 107.8 no
C15b C14b C19b 120.0 no
C15b C14b C13b 120.5(5) no
C19b C14b C13b 119.5(5) no
C16b C15b C14b 120.0 no
C16b C15b H15b 120.0 no
C14b C15b H15b 120.0 no
C15b C16b C17b 120.0 no
C15b C16b H16b 120.0 no
C17b C16b H16b 120.0 no
C18b C17b C16b 120.0 no
C18b C17b H17b 120.0 no
C16b C17b H17b 120.0 no
C17b C18b C19b 120.0 no
C17b C18b H18b 120.0 no
C19b C18b H18b 120.0 no
C18b C19b C14b 120.0 no
C18b C19b H19b 120.0 no
C14b C19b H19b 120.0 no
C21b C20b S2b 111.0(5) no
C21b C20b H20c 109.4 no
S2b C20b H20c 109.4 no
C21b C20b H20d 109.4 no
S2b C20b H20d 109.4 no
H20c C20b H20d 108.0 no
C22b C21b C26b 120.0 no
C22b C21b C20b 119.4(5) no
C26b C21b C20b 120.5(5) no
C21b C22b C23b 120.0 no
C21b C22b H22b 120.0 no
C23b C22b H22b 120.0 no
C24b C23b C22b 120.0 no
C24b C23b H23b 120.0 no
C22b C23b H23b 120.0 no
C25b C24b C23b 120.0 no
C25b C24b H24b 120.0 no
C23b C24b H24b 120.0 no
C24b C25b C26b 120.0 no
C24b C25b H25b 120.0 no
C26b C25b H25b 120.0 no
C25b C26b C21b 120.0 no
C25b C26b H26b 120.0 no
C21b C26b H26b 120.0 no
C1c Mo1c C2c 35.30(10) yes
C1c Mo1c C3c 59.30(10) yes
C1c Mo1c C4c 59.10(10) yes
C1c Mo1c C5c 35.10(10) yes
C1c Mo1c C11c 134.6(2) yes
C1c Mo1c S1c 115.8(2) yes
C1c Mo1c S2c 111.8(2) yes
C1c Mo1c S3c 81.00(10) yes
C2c Mo1c C3c 36.00(10) yes
C2c Mo1c C4c 59.70(10) yes
C2c Mo1c C5c 59.00(10) yes
C2c Mo1c C11c 113.0(3) yes
C2c Mo1c S1c 93.40(10) yes
C2c Mo1c S2c 147.0(2) yes
C3c Mo1c S2c 142.3(2) yes
C2c Mo1c S3c 98.3(2) yes
C3c Mo1c C4c 36.20(10) yes
C3c Mo1c C5c 59.60(10) yes
C3c Mo1c C11c 78.9(3) yes
C3c Mo1c S1c 105.2(2) yes
C3c Mo1c S2c 142.3(2) yes
C3c Mo1c S3c 134.2(2) yes
C4c Mo1c C5c 35.65(7) yes
C4c Mo1c C11c 77.0(2) yes
C4c Mo1c S1c 140.7(2) yes
C4c Mo1c S2c 106.3(2) yes
C4c Mo1c S3c 136.4(2) yes
C5c Mo1c C11c 109.4(3) yes
C5c Mo1c S1c 150.4(2) yes
C5c Mo1c S2c 91.70(10) yes
C5c Mo1c S3c 101.1(2) yes
C11c Mo1c S1c 90.2(2) yes
C11c Mo1c S2c 89.9(2) yes
C11c Mo1c S3c 144.3(2) yes
S1c Mo1c S3c 70.40(10) yes
S1c Mo1c S2c 110.70(10) yes
S2c Mo1c S3c 70.80(10) yes
C6c Mo2c C7c 35.30(10) yes
C6c Mo2c C8c 59.30(10) yes
C6c Mo2c C9c 59.10(10) yes
C6c Mo2c C10c 35.20(10) yes
C6c Mo2c C12c 135.1(2) yes
C6c Mo2c S1c 111.7(2) yes
C6c Mo2c S2c 115.7(2) yes
C6c Mo2c S3c 80.90(10) yes
C7c Mo2c C8c 35.90(10) yes
C7c Mo2c C9c 59.60(10) yes
C7c Mo2c C10c 59.00(10) yes
C7c Mo2c C12c 113.8(3) yes
C7c Mo2c S1c 147.0(2) yes
C7c Mo2c S2c 93.00(10) yes
C7c Mo2c S3c 98.0(2) yes
C8c Mo2c C9c 36.10(10) yes
C8c Mo2c C10c 59.50(10) yes
C8c Mo2c C12c 79.7(2) yes
C8c Mo2c S1c 143.0(2) yes
C8c Mo2c S2c 104.7(2) yes
C8c Mo2c S3c 133.8(2) yes
C9c Mo2c C10c 35.60(10) yes
C9c Mo2c C12c 77.3(2) yes
C9c Mo2c S1c 107.1(2) yes
C9c Mo2c S2c 140.0(2) yes
C9c Mo2c S3c 136.5(2) yes
C10c Mo2c C12c 109.4(3) yes
C10c Mo2c S1c 92.10(10) yes
C10c Mo2c S2c 150.3(2) yes
C10c Mo2c S3c 101.3(2) yes
C12c Mo2c S1c 89.5(2) yes
C12c Mo2c S2c 90.2(2) yes
C12c Mo2c S3c 143.9(2) yes
S1c Mo2c S2c 110.70(10) yes
S1c Mo2c S3c 70.50(10) yes
S2c Mo2c S3c 70.70(10) yes
C13c S1c Mo2c 112.4(3) no
C13c S1c Mo1c 113.4(3) no
Mo2c S1c Mo1c 69.22(6) no
C20c S2c Mo1c 112.4(3) no
C20c S2c Mo2c 112.3(3) no
Mo1c S2c Mo2c 69.28(6) no
Mo2c S3c Mo1c 69.94(6) no
C5c C1c C2c 108.0 no
C5c C1c Mo1c 71.8(2) no
C2c C1c Mo1c 70.8(2) no
C5c C1c H1c 126.0 no
C2c C1c H1c 126.0 no
Mo1c C1c H1c 123.1 no
C3c C2c C1c 108.0 no
C3c C2c Mo1c 70.4(2) no
C1c C2c Mo1c 73.9(2) no
C3c C2c H2c 126.0 no
C1c C2c H2c 126.0 no
Mo1c C2c H2c 121.5 no
C4c C3c C2c 108.0 no
C4c C3c Mo1c 72.4(2) no
C2c C3c Mo1c 73.7(2) no
C4c C3c H3c 126.0 no
C2c C3c H3c 126.0 no
Mo1c C3c H3c 119.7 no
C5c C4c C3c 108.0 no
C5c C4c Mo1c 74.2(2) no
C3c C4c Mo1c 71.4(2) no
C5c C4c H4c 126.0 no
C3c C4c H4c 126.0 no
Mo1c C4c H4c 120.3 no
C4c C5c C1c 108.0 no
C4c C5c Mo1c 70.2(2) no
C1c C5c Mo1c 73.1(2) no
C4c C5c H5c 126.0 no
C1c C5c H5c 126.0 no
Mo1c C5c H5c 122.4 no
C10c C6c C7c 108.0 no
C10c C6c Mo2c 71.9(2) no
C7c C6c Mo2c 71.0(2) no
C10c C6c H6c 126.0 no
C7c C6c H6c 126.0 no
Mo2c C6c H6c 122.7 no
C8c C7c C6c 108.0 no
C8c C7c Mo2c 70.7(2) no
C6c C7c Mo2c 73.7(2) no
C8c C7c H7c 126.0 no
C6c C7c H7c 126.0 no
Mo2c C7c H7c 121.3 no
C9c C8c C7c 108.0 no
C9c C8c Mo2c 72.5(2) no
C7c C8c Mo2c 73.4(2) no
C9c C8c H8c 126.0 no
C7c C8c H8c 126.0 no
Mo2c C8c H8c 119.9 no
C8c C9c C10c 108.0 no
C8c C9c Mo2c 71.4(2) no
C10c C9c Mo2c 73.8(2) no
C8c C9c H9c 126.0 no
C10c C9c H9c 126.0 no
Mo2c C9c H9c 120.5 no
C6c C10c C9c 108.0 no
C6c C10c Mo2c 72.9(2) no
C9c C10c Mo2c 70.6(2) no
C6c C10c H10c 126.0 no
C9c C10c H10c 126.0 no
Mo2c C10c H10c 122.2 no
O1c C11c Mo1c 174.9(7) no
O2c C12c Mo2c 173.6(7) no
C14c C13c S1c 113.1(6) no
C14c C13c H13e 109.0 no
S1c C13c H13e 109.0 no
C14c C13c H13f 109.0 no
S1c C13c H13f 109.0 no
H13e C13c H13f 107.8 no
C15c C14c C19c 120.0 no
C15c C14c C13c 119.1(5) no
C19c C14c C13c 120.9(5) no
C16c C15c C14c 120.0 no
C16c C15c H15c 120.0 no
C14c C15c H15c 120.0 no
C15c C16c C17c 120.0 no
C15c C16c H16c 120.0 no
C17c C16c H16c 120.0 no
C18c C17c C16c 120.0 no
C18c C17c H17c 120.0 no
C16c C17c H17c 120.0 no
C17c C18c C19c 120.0 no
C17c C18c H18c 120.0 no
C19c C18c H18c 120.0 no
C18c C19c C14c 120.0 no
C18c C19c H19c 120.0 no
C14c C19c H19c 120.0 no
C21c C20c S2c 111.9(5) no
C21c C20c H20e 109.2 no
S2c C20c H20e 109.2 no
C21c C20c H20f 109.2 no
S2c C20c H20f 109.2 no
H20e C20c H20f 107.9 no
C22c C21c C26c 120.0 no
C22c C21c C20c 121.0(5) no
C26c C21c C20c 119.0(5) no
C21c C22c C23c 120.0 no
C21c C22c H22c 120.0 no
C23c C22c H22c 120.0 no
C22c C23c C24c 120.0 no
C22c C23c H23c 120.0 no
C24c C23c H23c 120.0 no
C25c C24c C23c 120.0 no
C25c C24c H24c 120.0 no
C23c C24c H24c 120.0 no
C24c C25c C26c 120.0 no
C24c C25c H25c 120.0 no
C26c C25c H25c 120.0 no
C25c C26c C21c 120.0 no
C25c C26c H26c 120.0 no
C21c C26c H26c 120.0 no

loop_
_geom_bond_atom_site_label_1
_geom_bond_atom_site_label_2
_geom_bond_distance
_geom_bond_publ_flag
Mo1a C1a 2.360(5) yes
Mo1a C2a 2.339(5) yes
Mo1a C3a 2.297(5) yes
Mo1a C4a 2.290(5) yes
Mo1a C5a 2.330(5) yes
Mo1a C11a 1.952(8) yes
Mo1a S1a 2.460(2) yes
Mo1a S2a 2.452(2) yes
Mo1a S3a 2.437(2) yes
Mo2a C12a 1.965(9) yes
Mo2a C6a 2.361(5) yes
Mo2a C7a 2.340(5) yes
Mo2a C8a 2.294(5) yes
Mo2a C9a 2.286(5) yes
Mo2a C10a 2.329(5) yes
Mo2a S1a 2.454(2) yes
Mo2a S2a 2.462(2) yes
Mo2a S3a 2.443(2) yes
S1a C13a 1.842(8) no
S2a C20a 1.834(8) no
O1a C11a 1.181(9) no
O2a C12a 1.160(10) no
C1a C2a 1.4200 no
C1a C5a 1.4200 no
C1a H1a 0.9400 no
C2a C3a 1.4200 no
C2a H2a 0.9400 no
C3a C4a 1.4200 no
C3a H3a 0.9400 no
C4a C5a 1.4200 no
C4a H4a 0.9400 no
C5a H5a 0.9400 no
C6a C7a 1.4200 no
C6a C10a 1.4200 no
C6a H6a 0.9400 no
C7a C8a 1.4200 no
C7a H7a 0.9400 no
C8a C9a 1.4200 no
C8a H8a 0.9400 no
C9a C10a 1.4200 no
C9a H9a 0.9400 no
C10a H10a 0.9400 no
C13a C14a 1.508(9) no
C13a H13a 0.9800 no
C13a H13b 0.9800 no
C14a C15a 1.3900 no
C14a C19a 1.3900 no
C15a C16a 1.3900 no
C15a H15a 0.9400 no
C16a C17a 1.3900 no
C16a H16a 0.9400 no
C17a C18a 1.3900 no
C17a H17a 0.9400 no
C18a C19a 1.3900 no
C18a H18a 0.9400 no
C19a H19a 0.9400 no
C20a C21a 1.517(8) no
C20a H20a 0.9800 no
C20a H20b 0.9800 no
C21a C22a 1.3900 no
C21a C26a 1.3900 no
C22a C23a 1.3900 no
C22a H22a 0.9400 no
C23a C24a 1.3900 no
C23a H23a 0.9400 no
C24a C25a 1.3900 no
C24a H24a 0.9400 no
C25a C26a 1.3900 no
C25a H25a 0.9400 no
C26a H26a 0.9400 no
Mo1b C1b 2.357(6) yes
Mo1b C2b 2.318(6) yes
Mo1b C3b 2.291(6) yes
Mo1b C4b 2.313(6) yes
Mo1b C5b 2.354(6) yes
Mo1b C11b 1.975(8) yes
Mo1b S1b 2.461(2) yes
Mo1b S2b 2.471(2) yes
Mo1b S3b 2.439(2) yes
Mo2b C6b 2.360(5) yes
Mo2b C7b 2.350(6) yes
Mo2b C8b 2.303(5) yes
Mo2b C9b 2.284(5) yes
Mo2b C10b 2.320(6) yes
Mo2b C12b 1.967(8) yes
Mo2b S1b 2.453(2) yes
Mo2b S2b 2.449(2) yes
Mo2b S3b 2.440(2) yes
S1b C13b 1.841(8) no
S2b C20b 1.844(7) no
O1b C11b 1.147(9) no
O2b C12b 1.169(9) no
C1b C5b 1.4200 no
C1b C2b 1.4200 no
C1b H1b 0.9400 no
C2b C3b 1.4200 no
C2b H2b 0.9400 no
C3b C4b 1.4200 no
C3b H3b 0.9400 no
C4b C5b 1.4200 no
C4b H4b 0.9400 no
C5b H5b 0.9400 no
C6b C7b 1.4200 no
C6b C10b 1.4200 no
C6b H6b 0.9400 no
C7b C8b 1.4200 no
C7b H7b 0.9400 no
C8b C9b 1.4200 no
C8b H8b 0.9400 no
C9b C10b 1.4200 no
C9b H9b 0.9400 no
C10b H10b 0.9400 no
C13b C14b 1.519(8) no
C13b H13c 0.9800 no
C13b H13d 0.9800 no
C14b C15b 1.3900 no
C14b C19b 1.3900 no
C15b C16b 1.3900 no
C15b H15b 0.9400 no
C16b C17b 1.3900 no
C16b H16b 0.9400 no
C17b C18b 1.3900 no
C17b H17b 0.9400 no
C18b C19b 1.3900 no
C18b H18b 0.9400 no
C19b H19b 0.9400 no
C20b C21b 1.503(8) no
C20b H20c 0.9800 no
C20b H20d 0.9800 no
C21b C22b 1.3900 no
C21b C26b 1.3900 no
C22b C23b 1.3900 no
C22b H22b 0.9400 no
C23b C24b 1.3900 no
C23b H23b 0.9400 no
C24b C25b 1.3900 no
C24b H24b 0.9400 no
C25b C26b 1.3900 no
C25b H25b 0.9400 no
C26b H26b 0.9400 no
Mo1c C1c 2.362(5) yes
Mo1c C2c 2.322(5) yes
Mo1c C3c 2.278(6) yes
Mo1c C4c 2.292(5) yes
Mo1c C5c 2.344(5) yes
Mo1c C11c 2.007(8) yes
Mo1c S1c 2.463(2) yes
Mo1c S2c 2.455(2) yes
Mo1c S3c 2.438(2) yes
Mo2c C6c 2.356(6) yes
Mo2c C7c 2.322(6) yes
Mo2c C8c 2.287(5) yes
Mo2c C9c 2.300(6) yes
Mo2c C10c 2.343(5) yes
Mo2c C12c 2.001(7) yes
Mo2c S1c 2.457(2) yes
Mo2c S2c 2.461(2) yes
Mo2c S3c 2.438(2) yes
S1c C13c 1.835(9) no
S2c C20c 1.849(8) no
O1c C11c 1.124(9) no
O2c C12c 1.120(9) no
C1c C5c 1.4200 no
C1c C2c 1.4200 no
C1c H1c 0.9400 no
C2c C3c 1.4200 no
C2c H2c 0.9400 no
C3c C4c 1.4200 no
C3c H3c 0.9400 no
C4c C5c 1.4200 no
C4c H4c 0.9400 no
C5c H5c 0.9400 no
C6c C10c 1.4200 no
C6c C7c 1.4200 no
C6c H6c 0.9400 no
C7c C8c 1.4200 no
C7c H7c 0.9400 no
C8c C9c 1.4200 no
C8c H8c 0.9400 no
C9c C10c 1.4200 no
C9c H9c 0.9400 no
C10c H10c 0.9400 no
C13c C14c 1.498(9) no
C13c H13e 0.9800 no
C13c H13f 0.9800 no
C14c C15c 1.3900 no
C14c C19c 1.3900 no
C15c C16c 1.3900 no
C15c H15c 0.9400 no
C16c C17c 1.3900 no
C16c H16c 0.9400 no
C17c C18c 1.3900 no
C17c H17c 0.9400 no
C18c C19c 1.3900 no
C18c H18c 0.9400 no
C19c H19c 0.9400 no
C20c C21c 1.507(8) no
C20c H20e 0.9800 no
C20c H20f 0.9800 no
C21c C22c 1.3900 no
C21c C26c 1.3900 no
C22c C23c 1.3900 no
C22c H22c 0.9400 no
C23c C24c 1.3900 no
C23c H23c 0.9400 no
C24c C25c 1.3900 no
C24c H24c 0.9400 no
C25c C26c 1.3900 no
C25c H25c 0.9400 no
C26c H26c 0.9400 no

loop_
_geom_torsion_atom_site_label_1
_geom_torsion_atom_site_label_2
_geom_torsion_atom_site_label_3
_geom_torsion_atom_site_label_4
_geom_torsion
_geom_torsion_publ_flag
C12a Mo2a S1a C13a 18.6(4) no
C9a Mo2a S1a C13a -57.7(3) no
C8a Mo2a S1a C13a -52.2(4) no
C10a Mo2a S1a C13a -91.1(3) no
C7a Mo2a S1a C13a -115.5(4) no
C6a Mo2a S1a C13a -120.4(3) no
S3a Mo2a S1a C13a 167.9(3) no
S2a Mo2a S1a C13a 109.2(3) no
C12a Mo2a S1a Mo1a -89.1(2) no
C9a Mo2a S1a Mo1a -165.40(10) no
C8a Mo2a S1a Mo1a -159.9(2) no
C10a Mo2a S1a Mo1a 161.2(2) no
C7a Mo2a S1a Mo1a 136.8(3) no
C6a Mo2a S1a Mo1a 131.90(10) no
S3a Mo2a S1a Mo1a 60.20(10) no
S2a Mo2a S1a Mo1a 1.50(10) no
C11a Mo1a S1a C13a -18.7(4) no
C4a Mo1a S1a C13a 50.3(4) no
C3a Mo1a S1a C13a 59.5(3) no
C5a Mo1a S1a C13a 115.1(4) no
C2a Mo1a S1a C13a 93.7(3) no
C1a Mo1a S1a C13a 122.5(3) no
S3a Mo1a S1a C13a -166.8(3) no
S2a Mo1a S1a C13a -107.9(3) no
C11a Mo1a S1a Mo2a 87.6(2) no
C4a Mo1a S1a Mo2a 156.6(2) no
C3a Mo1a S1a Mo2a 165.90(10) no
C5a Mo1a S1a Mo2a -138.6(3) no
C2a Mo1a S1a Mo2a -159.9(2) no
C1a Mo1a S1a Mo2a -131.10(10) no
S3a Mo1a S1a Mo2a -60.50(10) no
S2a Mo1a S1a Mo2a -1.50(10) no
C11a Mo1a S2a C20a 18.7(4) no
C4a Mo1a S2a C20a -57.2(3) no
C3a Mo1a S2a C20a -51.6(4) no
C5a Mo1a S2a C20a -90.6(3) no
C2a Mo1a S2a C20a -114.1(4) no
C1a Mo1a S2a C20a -119.7(3) no
S3a Mo1a S2a C20a 168.0(3) no
S1a Mo1a S2a C20a 108.9(3) no
C11a Mo1a S2a Mo2a -88.7(2) no
C4a Mo1a S2a Mo2a -164.5(2) no
C3a Mo1a S2a Mo2a -159.0(2) no
C5a Mo1a S2a Mo2a 162.1(2) no
C2a Mo1a S2a Mo2a 138.5(2) no
C1a Mo1a S2a Mo2a 132.90(10) no
S3a Mo1a S2a Mo2a 60.70(10) no
S1a Mo1a S2a Mo2a 1.53(7) no
C12a Mo2a S2a C20a -17.2(4) no
C9a Mo2a S2a C20a 52.1(4) no
C8a Mo2a S2a C20a 60.7(3) no
C10a Mo2a S2a C20a 116.6(4) no
C7a Mo2a S2a C20a 94.8(3) no
C6a Mo2a S2a C20a 123.6(3) no
S3a Mo2a S2a C20a -166.5(3) no
S1a Mo2a S2a C20a -107.5(3) no
C12a Mo2a S2a Mo1a 88.8(2) no
C9a Mo2a S2a Mo1a 158.0(2) no
C8a Mo2a S2a Mo1a 166.70(10) no
C10a Mo2a S2a Mo1a -137.5(3) no
C7a Mo2a S2a Mo1a -159.3(2) no
C6a Mo2a S2a Mo1a -130.50(10) no
S3a Mo2a S2a Mo1a -60.60(10) no
S1a Mo2a S2a Mo1a -1.53(7) no
C11a Mo1a S3a Mo2a -2.1(4) no
C4a Mo1a S3a Mo2a -152.8(2) no
C3a Mo1a S3a Mo2a 153.9(2) no
C5a Mo1a S3a Mo2a -148.60(10) no
C2a Mo1a S3a Mo2a 151.30(10) no
C1a Mo1a S3a Mo2a -178.4(2) no
S2a Mo1a S3a Mo2a -61.10(10) no
S1a Mo1a S3a Mo2a 60.60(10) no
C12a Mo2a S3a Mo1a 0.1(4) no
C9a Mo2a S3a Mo1a -153.7(2) no
C8a Mo2a S3a Mo1a 153.6(2) no
C10a Mo2a S3a Mo1a -148.80(10) no
C7a Mo2a S3a Mo1a 151.20(10) no
C6a Mo2a S3a Mo1a -178.4(2) no
S1a Mo2a S3a Mo1a -60.80(10) no
S2a Mo2a S3a Mo1a 60.80(10) no
C11a Mo1a C1a C2a 62.7(4) no
C4a Mo1a C1a C2a 79.60(10) no
C3a Mo1a C1a C2a 37.40(10) no
C5a Mo1a C1a C2a 117.20(10) no
S3a Mo1a C1a C2a -120.5(2) no
S2a Mo1a C1a C2a 174.7(2) no
S1a Mo1a C1a C2a -56.5(2) no
C11a Mo1a C1a C5a -54.5(4) no
C4a Mo1a C1a C5a -37.60(10) no
C3a Mo1a C1a C5a -79.80(10) no
C2a Mo1a C1a C5a -117.20(10) no
S3a Mo1a C1a C5a 122.4(2) no
S2a Mo1a C1a C5a 57.6(2) no
S1a Mo1a C1a C5a -173.7(2) no
Mo1a C1a C2a C3a -62.3(2) no
C5a C1a C2a Mo1a 62.3(2) no
C11a Mo1a C2a C1a -136.5(3) no
C4a Mo1a C2a C1a -78.70(10) no
C3a Mo1a C2a C1a -116.70(10) no
C5a Mo1a C2a C1a -36.80(10) no
S3a Mo1a C2a C1a 60.2(2) no
S2a Mo1a C2a C1a -9.0(3) no
S1a Mo1a C2a C1a 131.2(2) no
C11a Mo1a C2a C3a -19.8(3) no
C4a Mo1a C2a C3a 38.00(10) no
C5a Mo1a C2a C3a 79.90(10) no
C1a Mo1a C2a C3a 116.70(10) no
S3a Mo1a C2a C3a 176.9(2) no
S2a Mo1a C2a C3a 107.7(3) no
S1a Mo1a C2a C3a -112.1(2) no
Mo1a C2a C3a C4a -64.1(2) no
C1a C2a C3a Mo1a 64.1(2) no
C11a Mo1a C3a C2a 161.4(3) no
C4a Mo1a C3a C2a -115.80(10) no
C5a Mo1a C3a C2a -78.10(10) no
C1a Mo1a C3a C2a -36.90(10) no
S3a Mo1a C3a C2a -4.4(3) no
S2a Mo1a C3a C2a -124.9(3) no
S1a Mo1a C3a C2a 74.1(2) no
C11a Mo1a C3a C4a -82.9(3) no
C5a Mo1a C3a C4a 37.70(8) no
C2a Mo1a C3a C4a 115.80(10) no
C1a Mo1a C3a C4a 78.90(10) no
S3a Mo1a C3a C4a 111.4(3) no
S2a Mo1a C3a C4a -9.1(3) no
S1a Mo1a C3a C4a -170.1(2) no
Mo1a C3a C4a C5a -65.4(2) no
C2a C3a C4a Mo1a 65.4(2) no
C11a Mo1a C4a C5a -155.4(3) no
C3a Mo1a C4a C5a 115.60(10) no
C2a Mo1a C4a C5a 78.10(10) no
C1a Mo1a C4a C5a 36.97(8) no
S3a Mo1a C4a C5a 7.1(3) no
S2a Mo1a C4a C5a -70.3(2) no
S1a Mo1a C4a C5a 130.9(3) no
C11a Mo1a C4a C3a 88.9(3) no
C5a Mo1a C4a C3a -115.60(10) no
C2a Mo1a C4a C3a -37.50(10) no
C1a Mo1a C4a C3a -78.70(10) no
S3a Mo1a C4a C3a -108.5(3) no
S2a Mo1a C4a C3a 174.1(2) no
S1a Mo1a C4a C3a 15.3(3) no
Mo1a C4a C5a C1a -64.5(2) no
C3a C4a C5a Mo1a 64.5(2) no
Mo1a C1a C5a C4a 62.6(2) no
C2a C1a C5a Mo1a -62.6(2) no
C11a Mo1a C5a C4a 25.4(3) no
C3a Mo1a C5a C4a -38.00(10) no
C2a Mo1a C5a C4a -79.70(10) no
C1a Mo1a C5a C4a -116.50(10) no
S3a Mo1a C5a C4a -175.0(2) no
S2a Mo1a C5a C4a 114.8(2) no
S1a Mo1a C5a C4a -104.8(4) no
C11a Mo1a C5a C1a 141.8(3) no
C4a Mo1a C5a C1a 116.50(10) no
C3a Mo1a C5a C1a 78.50(10) no
C2a Mo1a C5a C1a 36.70(10) no
S3a Mo1a C5a C1a -58.6(2) no
S2a Mo1a C5a C1a -128.7(2) no
S1a Mo1a C5a C1a 11.7(4) no
C12a Mo2a C6a C7a 61.4(4) no
C9a Mo2a C6a C7a 79.70(10) no
C8a Mo2a C6a C7a 37.40(10) no
C10a Mo2a C6a C7a 117.30(10) no
S3a Mo2a C6a C7a -119.8(2) no
S1a Mo2a C6a C7a 175.4(2) no
S2a Mo2a C6a C7a -56.7(2) no
C12a Mo2a C6a C10a -55.8(4) no
C9a Mo2a C6a C10a -37.60(10) no
C8a Mo2a C6a C10a -79.90(10) no
C7a Mo2a C6a C10a -117.30(10) no
S3a Mo2a C6a C10a 122.9(2) no
S1a Mo2a C6a C10a 58.1(2) no
S2a Mo2a C6a C10a -174.0(2) no
Mo2a C6a C7a C8a -62.2(2) no
C10a C6a C7a Mo2a 62.2(2) no
C12a Mo2a C7a C6a -137.3(3) no
C9a Mo2a C7a C6a -78.70(10) no
C8a Mo2a C7a C6a -116.70(10) no
C10a Mo2a C7a C6a -36.80(10) no
S3a Mo2a C7a C6a 60.4(2) no
S1a Mo2a C7a C6a -8.0(4) no
S2a Mo2a C7a C6a 130.7(2) no
C12a Mo2a C7a C8a -20.5(3) no
C9a Mo2a C7a C8a 38.03(8) no
C10a Mo2a C7a C8a 80.00(10) no
C6a Mo2a C7a C8a 116.70(10) no
S3a Mo2a C7a C8a 177.2(2) no
S1a Mo2a C7a C8a 108.7(3) no
S2a Mo2a C7a C8a -112.5(2) no
Mo2a C7a C8a C9a -64.0(2) no
C6a C7a C8a Mo2a 64.0(2) no
C12a Mo2a C8a C9a -83.7(3) no
C10a Mo2a C8a C9a 37.70(10) no
C7a Mo2a C8a C9a 115.70(10) no
C6a Mo2a C8a C9a 78.90(10) no
S3a Mo2a C8a C9a 111.8(3) no
S1a Mo2a C8a C9a -8.9(3) no
S2a Mo2a C8a C9a -170.8(2) no
C12a Mo2a C8a C7a 160.6(3) no
C9a Mo2a C8a C7a -115.70(10) no
C10a Mo2a C8a C7a -78.00(10) no
C6a Mo2a C8a C7a -36.80(8) no
S3a Mo2a C8a C7a -3.9(3) no
S1a Mo2a C8a C7a -124.6(3) no
S2a Mo2a C8a C7a 73.4(2) no
Mo2a C8a C9a C10a -65.5(2) no
C7a C8a C9a Mo2a 65.5(2) no
C12a Mo2a C9a C8a 88.1(3) no
C10a Mo2a C9a C8a -115.60(10) no
C7a Mo2a C9a C8a -37.60(10) no
C6a Mo2a C9a C8a -78.60(10) no
S3a Mo2a C9a C8a -107.3(3) no
S1a Mo2a C9a C8a 174.3(2) no
S2a Mo2a C9a C8a 14.2(3) no
C12a Mo2a C9a C10a -156.4(3) no
C8a Mo2a C9a C10a 115.60(10) no
C7a Mo2a C9a C10a 78.00(10) no
C6a Mo2a C9a C10a 37.00(10) no
S3a Mo2a C9a C10a 8.3(3) no
S1a Mo2a C9a C10a -70.1(2) no
S2a Mo2a C9a C10a 129.8(3) no
Mo2a C6a C10a C9a 62.5(2) no
C7a C6a C10a Mo2a -62.5(2) no
Mo2a C9a C10a C6a -64.6(2) no
C8a C9a C10a Mo2a 64.6(2) no
C12a Mo2a C10a C6a 141.0(3) no
C9a Mo2a C10a C6a 116.50(10) no
C8a Mo2a C10a C6a 78.40(10) no
C7a Mo2a C10a C6a 36.70(10) no
S3a Mo2a C10a C6a -57.7(2) no
S1a Mo2a C10a C6a -128.3(2) no
S2a Mo2a C10a C6a 11.0(4) no
C12a Mo2a C10a C9a 24.5(3) no
C8a Mo2a C10a C9a -38.10(10) no
C7a Mo2a C10a C9a -79.80(10) no
C6a Mo2a C10a C9a -116.50(10) no
S3a Mo2a C10a C9a -174.2(2) no
S1a Mo2a C10a C9a 115.2(2) no
S2a Mo2a C10a C9a -105.5(4) no
Mo2a S1a C13a C14a 73.3(6) no
Mo1a S1a C13a C14a 149.6(5) no
S1a C13a C14a C15a 60.2(7) no
S1a C13a C14a C19a -119.5(5) no
C13a C14a C15a C16a -179.7(6) no
C13a C14a C19a C18a 179.7(6) no
Mo1a S2a C20a C21a 68.9(6) no
Mo2a S2a C20a C21a 144.9(5) no
S2a C20a C21a C22a 52.4(7) no
S2a C20a C21a C26a -130.1(5) no
C20a C21a C22a C23a 177.5(6) no
C20a C21a C26a C25a -177.5(6) no
C12b Mo2b S1b C13b -17.0(4) no
C9b Mo2b S1b C13b 53.7(4) no
C8b Mo2b S1b C13b 58.9(3) no
C10b Mo2b S1b C13b 118.6(4) no
C7b Mo2b S1b C13b 91.8(3) no
C6b Mo2b S1b C13b 121.7(3) no
S3b Mo2b S1b C13b -166.8(3) no
S2b Mo2b S1b C13b -107.4(3) no
C12b Mo2b S1b Mo1b 90.0(2) no
C9b Mo2b S1b Mo1b 160.7(2) no
C8b Mo2b S1b Mo1b 165.87(14) no
C10b Mo2b S1b Mo1b -134.4(2) no
C7b Mo2b S1b Mo1b -161.2(2) no
C6b Mo2b S1b Mo1b -131.3(2) no
S3b Mo2b S1b Mo1b -59.80(10) no
S2b Mo2b S1b Mo1b -0.40(10) no
C11b Mo1b S1b C13b 18.8(4) no
C3b Mo1b S1b C13b -63.1(3) no
C4b Mo1b S1b C13b -52.0(4) no
C2b Mo1b S1b C13b -98.0(3) no
C5b Mo1b S1b C13b -110.2(4) no
C1b Mo1b S1b C13b -124.7(3) no
S3b Mo1b S1b C13b 167.0(3) no
S2b Mo1b S1b C13b 107.4(3) no
C11b Mo1b S1b Mo2b -88.2(2) no
C3b Mo1b S1b Mo2b -170.2(2) no
C4b Mo1b S1b Mo2b -159.1(2) no
C2b Mo1b S1b Mo2b 154.9(2) no
C5b Mo1b S1b Mo2b 142.7(3) no
C1b Mo1b S1b Mo2b 128.2(2) no
S3b Mo1b S1b Mo2b 59.90(10) no
S2b Mo1b S1b Mo2b 0.37(7) no
C12b Mo2b S2b C20b 18.3(4) no
C9b Mo2b S2b C20b -59.7(3) no
C8b Mo2b S2b C20b -50.8(4) no
C10b Mo2b S2b C20b -94.1(3) no
C7b Mo2b S2b C20b -112.3(4) no
C6b Mo2b S2b C20b -122.1(3) no
S3b Mo2b S2b C20b 168.6(3) no
S1b Mo2b S2b C20b 108.7(3) no
C12b Mo2b S2b Mo1b -90.0(2) no
C9b Mo2b S2b Mo1b -168.00(10) no
C8b Mo2b S2b Mo1b -159.1(2) no
C10b Mo2b S2b Mo1b 157.6(2) no
C7b Mo2b S2b Mo1b 139.4(3) no
C6b Mo2b S2b Mo1b 129.60(10) no
S3b Mo2b S2b Mo1b 60.30(10) no
S1b Mo2b S2b Mo1b 0.38(7) no
C11b Mo1b S2b C20b -16.3(3) no
C3b Mo1b S2b C20b 57.0(4) no
C4b Mo1b S2b C20b 59.0(3) no
C2b Mo1b S2b C20b 124.2(4) no
C5b Mo1b S2b C20b 91.0(3) no
C1b Mo1b S2b C20b 122.4(3) no
S3b Mo1b S2b C20b -166.4(3) no
S1b Mo1b S2b C20b -106.2(3) no
C11b Mo1b S2b Mo2b 89.6(2) no
C3b Mo1b S2b Mo2b 162.8(2) no
C4b Mo1b S2b Mo2b 164.9(2) no
C2b Mo1b S2b Mo2b -130.0(2) no
C5b Mo1b S2b Mo2b -163.1(2) no
C1b Mo1b S2b Mo2b -131.8(2) no
S3b Mo1b S2b Mo2b -60.52(6) no
S1b Mo1b S2b Mo2b -0.38(7) no
C11b Mo1b S3b Mo2b 3.0(4) no
C3b Mo1b S3b Mo2b -150.2(2) no
C4b Mo1b S3b Mo2b 159.2(2) no
C2b Mo1b S3b Mo2b -151.20(10) no
C5b Mo1b S3b Mo2b 149.50(10) no
C1b Mo1b S3b Mo2b 176.7(2) no
S1b Mo1b S3b Mo2b -60.10(10) no
S2b Mo1b S3b Mo2b 60.50(10) no
C12b Mo2b S3b Mo1b -1.1(4) no
C9b Mo2b S3b Mo1b -152.6(2) no
C8b Mo2b S3b Mo1b 155.5(2) no
C10b Mo2b S3b Mo1b -151.2(2) no
C7b Mo2b S3b Mo1b 149.0(2) no
C6b Mo2b S3b Mo1b 177.6(2) no
S2b Mo2b S3b Mo1b -61.15(6) no
S1b Mo2b S3b Mo1b 60.34(6) no
C11b Mo1b C1b C5b 45.5(5) no
C3b Mo1b C1b C5b 79.20(10) no
C4b Mo1b C1b C5b 37.10(10) no
C2b Mo1b C1b C5b 117.00(10) no
S3b Mo1b C1b C5b -129.2(3) no
S1b Mo1b C1b C5b 167.8(2) no
S2b Mo1b C1b C5b -64.7(2) no
C11b Mo1b C1b C2b -71.5(5) no
C3b Mo1b C1b C2b -37.80(10) no
C4b Mo1b C1b C2b -79.90(10) no
C5b Mo1b C1b C2b -117.00(10) no
S3b Mo1b C1b C2b 113.8(3) no
S1b Mo1b C1b C2b 50.8(2) no
S2b Mo1b C1b C2b 178.3(2) no
Mo1b C1b C2b C3b 63.2(2) no
C5b C1b C2b Mo1b -63.2(2) no
C11b Mo1b C2b C1b 131.6(4) no
C3b Mo1b C2b C1b 116.10(10) no
C4b Mo1b C2b C1b 78.20(10) no
C5b Mo1b C2b C1b 36.70(10) no
S3b Mo1b C2b C1b -65.1(2) no
S1b Mo1b C2b C1b -136.4(2) no
S2b Mo1b C2b C1b -2.8(4) no
C11b Mo1b C2b C3b 15.5(4) no
C4b Mo1b C2b C3b -37.92(8) no
C5b Mo1b C2b C3b -79.40(10) no
C1b Mo1b C2b C3b -116.10(10) no
S3b Mo1b C2b C3b 178.8(2) no
S1b Mo1b C2b C3b 107.5(2) no
S2b Mo1b C2b C3b -118.9(4) no
Mo1b C2b C3b C4b 65.1(2) no
C1b C2b C3b Mo1b -65.1(2) no
C11b Mo1b C3b C4b 78.4(3) no
C2b Mo1b C3b C4b -115.60(10) no
C5b Mo1b C3b C4b -37.30(10) no
C1b Mo1b C3b C4b -78.40(10) no
S3b Mo1b C3b C4b -117.2(3) no
S1b Mo1b C3b C4b 167.1(2) no
S2b Mo1b C3b C4b 3.3(4) no
C11b Mo1b C3b C2b -166.0(3) no
C4b Mo1b C3b C2b 115.60(10) no
C5b Mo1b C3b C2b 78.30(10) no
C1b Mo1b C3b C2b 37.20(10) no
S3b Mo1b C3b C2b -1.6(3) no
S1b Mo1b C3b C2b -77.3(2) no
S2b Mo1b C3b C2b 118.8(4) no
Mo1b C3b C4b C5b 65.2(2) no
C2b C3b C4b Mo1b -65.2(2) no
C11b Mo1b C4b C5b 149.3(3) no
C3b Mo1b C4b C5b -116.00(10) no
C2b Mo1b C4b C5b -78.10(10) no
C1b Mo1b C4b C5b -36.80(10) no
S3b Mo1b C4b C5b -16.5(3) no
S1b Mo1b C4b C5b -134.7(3) no
S2b Mo1b C4b C5b 65.9(2) no
C11b Mo1b C4b C3b -94.7(3) no
C2b Mo1b C4b C3b 37.87(8) no
C5b Mo1b C4b C3b 116.00(10) no
C1b Mo1b C4b C3b 79.30(10) no
S3b Mo1b C4b C3b 99.6(3) no
S1b Mo1b C4b C3b -18.7(3) no
S2b Mo1b C4b C3b -178.1(2) no
Mo1b C1b C5b C4b -62.2(2) no
C2b C1b C5b Mo1b 62.2(2) no
Mo1b C4b C5b C1b 63.4(2) no
C3b C4b C5b Mo1b -63.4(2) no
C11b Mo1b C5b C1b -148.3(3) no
C3b Mo1b C5b C1b -79.10(10) no
C4b Mo1b C5b C1b -116.90(10) no
C2b Mo1b C5b C1b -37.00(10) no
S3b Mo1b C5b C1b 51.7(2) no
S1b Mo1b C5b C1b -22.7(5) no
S2b Mo1b C5b C1b 122.2(2) no
C11b Mo1b C5b C4b -31.4(3) no
C3b Mo1b C5b C4b 37.80(10) no
C2b Mo1b C5b C4b 79.90(10) no
C1b Mo1b C5b C4b 116.90(10) no
S3b Mo1b C5b C4b 168.7(2) no
S1b Mo1b C5b C4b 94.2(5) no
S2b Mo1b C5b C4b -120.9(2) no
C12b Mo2b C6b C7b 53.7(5) no
C9b Mo2b C6b C7b 79.40(10) no
C8b Mo2b C6b C7b 37.20(10) no
C10b Mo2b C6b C7b 117.20(10) no
S3b Mo2b C6b C7b -125.3(2) no
S2b Mo2b C6b C7b 171.5(2) no
S1b Mo2b C6b C7b -59.9(2) no
C12b Mo2b C6b C10b -63.5(5) no
C9b Mo2b C6b C10b -37.70(10) no
C8b Mo2b C6b C10b -80.00(10) no
C7b Mo2b C6b C10b -117.20(10) no
S3b Mo2b C6b C10b 117.5(2) no
S2b Mo2b C6b C10b 54.3(2) no
S1b Mo2b C6b C10b -177.1(2) no
C10b C6b C7b C8b 0.0 no
Mo2b C6b C7b C8b -62.1(2) no
C10b C6b C7b Mo2b 62.1(2) no
C12b Mo2b C7b C6b -142.2(3) no
C9b Mo2b C7b C6b -79.00(10) no
C8b Mo2b C7b C6b -116.90(10) no
C10b Mo2b C7b C6b -36.90(10) no
S3b Mo2b C7b C6b 55.3(2) no
S2b Mo2b C7b C6b -15.5(4) no
S1b Mo2b C7b C6b 126.7(2) no
C12b Mo2b C7b C8b -25.3(3) no
C9b Mo2b C7b C8b 37.96(8) no
C10b Mo2b C7b C8b 80.00(10) no
C6b Mo2b C7b C8b 116.90(10) no
S3b Mo2b C7b C8b 172.3(2) no
S2b Mo2b C7b C8b 101.4(4) no
S1b Mo2b C7b C8b -116.4(2) no
Mo2b C7b C8b C9b -63.6(2) no
C6b C7b C8b Mo2b 63.6(2) no
C12b Mo2b C8b C9b -88.7(3) no
C10b Mo2b C8b C9b 37.90(10) no
C7b Mo2b C8b C9b 115.90(10) no
C6b Mo2b C8b C9b 79.20(10) no
S3b Mo2b C8b C9b 104.8(3) no
S2b Mo2b C8b C9b -14.8(3) no
S1b Mo2b C8b C9b -174.7(2) no
C12b Mo2b C8b C7b 155.4(3) no
C9b Mo2b C8b C7b -115.90(10) no
C10b Mo2b C8b C7b -78.00(10) no
C6b Mo2b C8b C7b -36.70(10) no
S3b Mo2b C8b C7b -11.1(3) no
S2b Mo2b C8b C7b -130.7(3) no
S1b Mo2b C8b C7b 69.4(2) no
Mo2b C8b C9b C10b -65.4(2) no
C7b C8b C9b Mo2b 65.4(2) no
C12b Mo2b C9b C8b 83.0(3) no
C10b Mo2b C9b C8b -115.50(10) no
C7b Mo2b C9b C8b -37.40(10) no
C6b Mo2b C9b C8b -78.40(10) no
S3b Mo2b C9b C8b -113.3(3) no
S2b Mo2b C9b C8b 170.2(2) no
S1b Mo2b C9b C8b 8.3(3) no
C12b Mo2b C9b C10b -161.5(3) no
C8b Mo2b C9b C10b 115.50(10) no
C7b Mo2b C9b C10b 78.10(10) no
C6b Mo2b C9b C10b 37.10(10) no
S3b Mo2b C9b C10b 2.2(3) no
S2b Mo2b C9b C10b -74.3(2) no
S1b Mo2b C9b C10b 123.8(3) no
Mo2b C9b C10b C6b -65.0(2) no
C8b C9b C10b Mo2b 65.0(2) no
Mo2b C6b C10b C9b 62.9(2) no
C7b C6b C10b Mo2b -62.9(2) no
C12b Mo2b C10b C9b 19.6(3) no
C8b Mo2b C10b C9b -38.02(8) no
C7b Mo2b C10b C9b -79.60(10) no
C6b Mo2b C10b C9b -116.20(10) no
S3b Mo2b C10b C9b -178.4(2) no
S2b Mo2b C10b C9b 111.0(2) no
S1b Mo2b C10b C9b -111.3(3) no
C12b Mo2b C10b C6b 135.8(3) no
C9b Mo2b C10b C6b 116.20(10) no
C8b Mo2b C10b C6b 78.20(10) no
C7b Mo2b C10b C6b 36.70(10) no
S3b Mo2b C10b C6b -62.1(2) no
S2b Mo2b C10b C6b -132.8(2) no
S1b Mo2b C10b C6b 5.0(3) no
Mo2b S1b C13b C14b -67.5(6) no
Mo1b S1b C13b C14b -143.9(5) no
S1b C13b C14b C15b -52.4(7) no
S1b C13b C14b C19b 129.9(5) no
C13b C14b C15b C16b -177.6(6) no
C13b C14b C19b C18b 177.6(6) no
Mo2b S2b C20b C21b -168.9(4) no
Mo1b S2b C20b C21b -92.6(5) no
S2b C20b C21b C22b -88.9(5) no
S2b C20b C21b C26b 86.9(6) no
C20b C21b C22b C23b 175.8(5) no
C20b C21b C26b C25b -175.7(5) no
C12c Mo2c S1c C13c 18.7(4) no
C8c Mo2c S1c C13c -53.4(4) no
C9c Mo2c S1c C13c -57.9(3) no
C7c Mo2c S1c C13c -118.0(4) no
C10c Mo2c S1c C13c -90.7(3) no
C6c Mo2c S1c C13c -120.8(3) no
S3c Mo2c S1c C13c 168.0(3) no
S2c Mo2c S1c C13c 108.7(3) no
C12c Mo2c S1c Mo1c -89.0(2) no
C8c Mo2c S1c Mo1c -161.0(2) no
C9c Mo2c S1c Mo1c -165.50(10) no
C7c Mo2c S1c Mo1c 134.4(3) no
C10c Mo2c S1c Mo1c 161.6(2) no
C6c Mo2c S1c Mo1c 131.6(2) no
S3c Mo2c S1c Mo1c 60.40(10) no
S2c Mo2c S1c Mo1c 1.01(7) no
C11c Mo1c S1c C13c -17.3(4) no
C3c Mo1c S1c C13c 61.3(3) no
C4c Mo1c S1c C13c 52.2(4) no
C2c Mo1c S1c C13c 95.8(3) no
C5c Mo1c S1c C13c 115.6(4) no
C1c Mo1c S1c C13c 124.2(3) no
S3c Mo1c S1c C13c -166.7(3) no
S2c Mo1c S1c C13c -107.3(3) no
C11c Mo1c S1c Mo2c 88.9(2) no
C3c Mo1c S1c Mo2c 167.5(2) no
C4c Mo1c S1c Mo2c 158.4(2) no
C2c Mo1c S1c Mo2c -158.0(2) no
C5c Mo1c S1c Mo2c -138.2(3) no
C1c Mo1c S1c Mo2c -129.6(2) no
S3c Mo1c S1c Mo2c -60.40(10) no
S2c Mo1c S1c Mo2c -1.02(7) no
C11c Mo1c S2c C20c 17.3(3) no
C3c Mo1c S2c C20c -54.2(4) no
C4c Mo1c S2c C20c -59.1(3) no
C2c Mo1c S2c C20c -118.2(4) no
C5c Mo1c S2c C20c -92.1(3) no
C1c Mo1c S2c C20c -121.8(3) no
S3c Mo1c S2c C20c 166.7(3) no
S1c Mo1c S2c C20c 107.5(3) no
C11c Mo1c S2c Mo2c -89.2(2) no
C3c Mo1c S2c Mo2c -160.7(2) no
C4c Mo1c S2c Mo2c -165.6(2) no
C2c Mo1c S2c Mo2c 135.3(3) no
C5c Mo1c S2c Mo2c 161.4(2) no
C1c Mo1c S2c Mo2c 131.7(2) no
S3c Mo1c S2c Mo2c 60.20(10) no
S1c Mo1c S2c Mo2c 1.00(10) no
C12c Mo2c S2c C20c -18.1(4) no
C8c Mo2c S2c C20c 61.3(3) no
C9c Mo2c S2c C20c 52.2(4) no
C7c Mo2c S2c C20c 95.8(3) no
C10c Mo2c S2c C20c 114.4(4) no
C6c Mo2c S2c C20c 124.0(3) no
S3c Mo2c S2c C20c -166.9(3) no
S1c Mo2c S2c C20c -107.6(3) no
C12c Mo2c S2c Mo1c 88.5(2) no
C8c Mo2c S2c Mo1c 167.9(2) no
C9c Mo2c S2c Mo1c 158.8(2) no
C7c Mo2c S2c Mo1c -157.7(2) no
C10c Mo2c S2c Mo1c -139.0(3) no
C6c Mo2c S2c Mo1c -129.40(10) no
S3c Mo2c S2c Mo1c -60.30(10) no
S1c Mo2c S2c Mo1c -1.02(7) no
C12c Mo2c S3c Mo1c -1.0(4) no
C8c Mo2c S3c Mo1c 152.6(2) no
C9c Mo2c S3c Mo1c -155.5(2) no
C7c Mo2c S3c Mo1c 151.00(10) no
C10c Mo2c S3c Mo1c -149.20(10) no
C6c Mo2c S3c Mo1c -178.0(2) no
S1c Mo2c S3c Mo1c -60.90(10) no
S2c Mo2c S3c Mo1c 60.60(10) no
C11c Mo1c S3c Mo2c 0.0(4) no
C3c Mo1c S3c Mo2c 153.2(2) no
C4c Mo1c S3c Mo2c -154.5(2) no
C2c Mo1c S3c Mo2c 151.40(10) no
C5c Mo1c S3c Mo2c -148.70(10) no
C1c Mo1c S3c Mo2c -177.7(2) no
S2c Mo1c S3c Mo2c -60.80(10) no
S1c Mo1c S3c Mo2c 60.70(10) no
C11c Mo1c C1c C5c -53.8(5) no
C3c Mo1c C1c C5c -79.70(10) no
C4c Mo1c C1c C5c -37.30(10) no
C2c Mo1c C1c C5c -117.30(10) no
S3c Mo1c C1c C5c 124.3(2) no
S2c Mo1c C1c C5c 59.3(2) no
S1c Mo1c C1c C5c -172.7(2) no
C11c Mo1c C1c C2c 63.6(5) no
C3c Mo1c C1c C2c 37.70(10) no
C4c Mo1c C1c C2c 80.10(10) no
C5c Mo1c C1c C2c 117.30(10) no
S3c Mo1c C1c C2c -118.4(2) no
S2c Mo1c C1c C2c 176.6(2) no
S1c Mo1c C1c C2c -55.3(2) no
Mo1c C1c C2c C3c -62.5(2) no
C5c C1c C2c Mo1c 62.5(2) no
C11c Mo1c C2c C3c -19.8(3) no
C4c Mo1c C2c C3c 38.12(8) no
C5c Mo1c C2c C3c 79.80(10) no
C1c Mo1c C2c C3c 116.40(10) no
S3c Mo1c C2c C3c 177.8(2) no
S2c Mo1c C2c C3c 110.6(4) no
S1c Mo1c C2c C3c -111.5(2) no
C11c Mo1c C2c C1c -136.2(3) no
C3c Mo1c C2c C1c -116.40(10) no
C4c Mo1c C2c C1c -78.30(10) no
C5c Mo1c C2c C1c -36.60(10) no
S3c Mo1c C2c C1c 61.5(2) no
S2c Mo1c C2c C1c -5.8(4) no
S1c Mo1c C2c C1c 132.1(2) no
Mo1c C2c C3c C4c -64.8(2) no
C1c C2c C3c Mo1c 64.8(2) no
C11c Mo1c C3c C4c -83.1(3) no
C2c Mo1c C3c C4c 115.50(10) no
C5c Mo1c C3c C4c 37.50(10) no
C1c Mo1c C3c C4c 78.50(10) no
S3c Mo1c C3c C4c 112.5(3) no
S2c Mo1c C3c C4c -7.9(3) no
S1c Mo1c C3c C4c -170.2(2) no
C11c Mo1c C3c C2c 161.5(3) no
C4c Mo1c C3c C2c -115.50(10) no
C5c Mo1c C3c C2c -78.00(10) no
C1c Mo1c C3c C2c -37.00(10) no
S3c Mo1c C3c C2c -3.0(3) no
S2c Mo1c C3c C2c -123.4(3) no
S1c Mo1c C3c C2c 74.3(2) no
Mo1c C3c C4c C5c -65.6(2) no
C2c C3c C4c Mo1c 65.6(2) no
C11c Mo1c C4c C5c -155.3(3) no
C3c Mo1c C4c C5c 115.80(10) no
C2c Mo1c C4c C5c 77.90(10) no
C1c Mo1c C4c C5c 36.70(10) no
S3c Mo1c C4c C5c 9.7(3) no
S2c Mo1c C4c C5c -69.3(2) no
S1c Mo1c C4c C5c 130.8(3) no
C11c Mo1c C4c C3c 89.0(3) no
C2c Mo1c C4c C3c -37.90(10) no
C5c Mo1c C4c C3c -115.80(10) no
C1c Mo1c C4c C3c -79.10(10) no
S3c Mo1c C4c C3c -106.0(3) no
S2c Mo1c C4c C3c 175.0(2) no
S1c Mo1c C4c C3c 15.0(3) no
Mo1c C4c C5c C1c -63.8(2) no
C3c C4c C5c Mo1c 63.8(2) no
Mo1c C1c C5c C4c 61.9(2) no
C2c C1c C5c Mo1c -61.9(2) no
C11c Mo1c C5c C4c 25.6(3) no
C3c Mo1c C5c C4c -38.10(10) no
C2c Mo1c C5c C4c -80.10(10) no
C1c Mo1c C5c C4c -116.90(10) no
S3c Mo1c C5c C4c -173.2(2) no
S2c Mo1c C5c C4c 116.1(2) no
S1c Mo1c C5c C4c -103.4(4) no
C11c Mo1c C5c C1c 142.5(3) no
C3c Mo1c C5c C1c 78.80(10) no
C4c Mo1c C5c C1c 116.90(10) no
C2c Mo1c C5c C1c 36.80(10) no
S3c Mo1c C5c C1c -56.3(2) no
S2c Mo1c C5c C1c -127.0(2) no
S1c Mo1c C5c C1c 13.5(4) no
C12c Mo2c C6c C10c -52.5(5) no
C8c Mo2c C6c C10c -79.50(10) no
C9c Mo2c C6c C10c -37.30(10) no
C7c Mo2c C6c C10c -117.10(10) no
S3c Mo2c C6c C10c 124.9(2) no
S1c Mo2c C6c C10c 60.2(2) no
S2c Mo2c C6c C10c -171.8(2) no
C12c Mo2c C6c C7c 64.6(5) no
C8c Mo2c C6c C7c 37.70(10) no
C9c Mo2c C6c C7c 79.90(10) no
C10c Mo2c C6c C7c 117.10(10) no
S3c Mo2c C6c C7c -118.0(2) no
S1c Mo2c C6c C7c 177.4(2) no
S2c Mo2c C6c C7c -54.7(2) no
Mo2c C6c C7c C8c -62.8(2) no
C10c C6c C7c Mo2c 62.8(2) no
C12c Mo2c C7c C8c -19.5(3) no
C9c Mo2c C7c C8c 38.00(10) no
C10c Mo2c C7c C8c 79.60(10) no
C6c Mo2c C7c C8c 116.30(10) no
S3c Mo2c C7c C8c 178.1(2) no
S1c Mo2c C7c C8c 111.8(3) no
S2c Mo2c C7c C8c -111.1(2) no
C12c Mo2c C7c C6c -135.9(3) no
C8c Mo2c C7c C6c -116.30(10) no
C9c Mo2c C7c C6c -78.40(10) no
C10c Mo2c C7c C6c -36.70(10) no
S3c Mo2c C7c C6c 61.7(2) no
S1c Mo2c C7c C6c -4.5(4) no
S2c Mo2c C7c C6c 132.6(2) no
Mo2c C7c C8c C9c -64.7(2) no
C6c C7c C8c Mo2c 64.7(2) no
C12c Mo2c C8c C9c -82.5(3) no
C7c Mo2c C8c C9c 115.60(10) no
C10c Mo2c C8c C9c 37.40(10) no
C6c Mo2c C8c C9c 78.50(10) no
S3c Mo2c C8c C9c 112.9(3) no
S1c Mo2c C8c C9c -7.3(3) no
S2c Mo2c C8c C9c -170.0(2) no
C12c Mo2c C8c C7c 161.9(3) no
C9c Mo2c C8c C7c -115.60(10) no
C10c Mo2c C8c C7c -78.20(10) no
C6c Mo2c C8c C7c -37.10(10) no
S3c Mo2c C8c C7c -2.7(3) no
S1c Mo2c C8c C7c -122.9(3) no
S2c Mo2c C8c C7c 74.4(2) no
Mo2c C8c C9c C10c -65.3(2) no
C7c C8c C9c Mo2c 65.3(2) no
C12c Mo2c C9c C8c 89.9(3) no
C7c Mo2c C9c C8c -37.79(8) no
C10c Mo2c C9c C8c -115.90(10) no
C6c Mo2c C9c C8c -79.10(10) no
S3c Mo2c C9c C8c -105.2(3) no
S1c Mo2c C9c C8c 175.4(2) no
S2c Mo2c C9c C8c 15.2(3) no
C12c Mo2c C9c C10c -154.2(3) no
C8c Mo2c C9c C10c 115.90(10) no
C7c Mo2c C9c C10c 78.10(10) no
C6c Mo2c C9c C10c 36.80(10) no
S3c Mo2c C9c C10c 10.7(3) no
S1c Mo2c C9c C10c -68.7(2) no
S2c Mo2c C9c C10c 131.1(3) no
Mo2c C6c C10c C9c 62.2(2) no
C7c C6c C10c Mo2c -62.2(2) no
Mo2c C9c C10c C6c -63.7(2) no
C8c C9c C10c Mo2c 63.7(2) no
C12c Mo2c C10c C6c 143.6(3) no
C8c Mo2c C10c C6c 78.90(10) no
C9c Mo2c C10c C6c 116.80(10) no
C7c Mo2c C10c C6c 36.89(8) no
S3c Mo2c C10c C6c -55.7(2) no
S1c Mo2c C10c C6c -126.2(2) no
S2c Mo2c C10c C6c 15.0(4) no
C12c Mo2c C10c C9c 26.7(3) no
C8c Mo2c C10c C9c -37.90(10) no
C7c Mo2c C10c C9c -79.90(10) no
C6c Mo2c C10c C9c -116.80(10) no
S3c Mo2c C10c C9c -172.5(2) no
S1c Mo2c C10c C9c 117.0(2) no
S2c Mo2c C10c C9c -101.9(4) no
Mo2c S1c C13c C14c 71.6(6) no
Mo1c S1c C13c C14c 147.7(4) no
S1c C13c C14c C15c 61.1(7) no
S1c C13c C14c C19c -118.2(5) no
C13c C14c C15c C16c -179.3(6) no
C13c C14c C19c C18c 179.3(6) no
Mo1c S2c C20c C21c 68.9(6) no
Mo2c S2c C20c C21c 144.8(5) no
S2c C20c C21c C22c 54.9(7) no
S2c C20c C21c C26c -125.9(5) no
C20c C21c C22c C23c 179.2(6) no
C20c C21c C26c C25c -179.2(6) no
